data_4115469
loop_
_publ_author_name
'De-Liang Long'
'Alexander J. Blake'
'Neil R. Champness'
'Claire Wilson'
'Martin Schr\"oder'

_publ_section_title
;
 Lanthanum Coordination Networks Based on Unusual Five-Connected
 Topologies
;
_journal_name_full 'Journal of the American Chemical Society'
_journal_page_first 3401
_journal_page_last 3402
_journal_paper_doi 10.1021/ja0030461
_journal_volume 123
_journal_year 2001
_chemical_formula_moiety '(C110 H120 Cl3 La4 N20 O30), (Cl), 8(C24 H20 B), 22(C H4 O)'
_chemical_formula_sum 'C324 H368 B8 Cl4 La4 N20 O52'
_chemical_formula_weight 6158.30
_chemical_name_systematic
; 
 ? 
;
_space_group_IT_number 7
_symmetry_cell_setting monoclinic
_symmetry_space_group_name_Hall 'P -2yc'
_symmetry_space_group_name_H-M 'P 1 c 1'
_atom_sites_solution_hydrogens geom
_atom_sites_solution_primary direct
_atom_sites_solution_secondary 'difference Fourier methods'
_audit_creation_method SHELXL-97
_cell_angle_alpha 90.00
_cell_angle_beta 91.947(2)
_cell_angle_gamma 90.00
_cell_formula_units_Z 2
_cell_length_a 15.134(3)
_cell_length_b 47.621(8)
_cell_length_c 22.431(4)
_cell_measurement_reflns_used 8088
_cell_measurement_temperature 150(2)
_cell_measurement_theta_max 23.75
_cell_measurement_theta_min 2.63
_cell_volume 16157(5)
_computing_cell_refinement 'SAINT (Bruker, 1999a)'
_computing_data_collection 'SMART version 5.054 (Bruker, 1998)'
_computing_data_reduction SAINT
_computing_molecular_graphics 'SHELXTL/PC version 5.03 (Sheldrick, 1994)'
_computing_publication_material 'SHELXL-97; PLATON (Spek, 1999)'
_computing_structure_refinement 'SHELXL-97 (Sheldrick, 1997)'
_computing_structure_solution 'SHELXS-97 (Sheldrick, 1990)'
_diffrn_ambient_temperature 150(2)
_diffrn_measured_fraction_theta_full 0.865
_diffrn_measured_fraction_theta_max 0.865
_diffrn_measurement_device_type 'Bruker SMART CCD Area Detector'
_diffrn_measurement_method \w
_diffrn_radiation_monochromator graphite
_diffrn_radiation_source 'fine-focus sealed tube'
_diffrn_radiation_type MoK\a
_diffrn_radiation_wavelength 0.71073
_diffrn_reflns_av_R_equivalents 0.063
_diffrn_reflns_av_sigmaI/netI 0.093
_diffrn_reflns_limit_h_max 18
_diffrn_reflns_limit_h_min -17
_diffrn_reflns_limit_k_max 57
_diffrn_reflns_limit_k_min 0
_diffrn_reflns_limit_l_max 27
_diffrn_reflns_limit_l_min -25
_diffrn_reflns_number 97920
_diffrn_reflns_theta_full 25.54
_diffrn_reflns_theta_max 25.54
_diffrn_reflns_theta_min 2.63
_diffrn_standards_decay_% none
_exptl_absorpt_coefficient_mu 0.624
_exptl_absorpt_correction_T_max 0.894
_exptl_absorpt_correction_T_min 0.652
_exptl_absorpt_correction_type multi-scan
_exptl_absorpt_process_details 'SADABS (Bruker, 1999b)'
_exptl_crystal_colour 'pale yellow'
_exptl_crystal_density_diffrn 1.266
_exptl_crystal_description plate
_exptl_crystal_F_000 6408
_exptl_crystal_size_max 0.55
_exptl_crystal_size_mid 0.35
_exptl_crystal_size_min 0.04
_refine_diff_density_max 3.01
_refine_diff_density_min -2.57
_refine_diff_density_rms 0.15
_refine_ls_abs_structure_details 'Flack H D (1983), Acta Cryst. A39, 876-881'
_refine_ls_abs_structure_Flack 0.582(13)
_refine_ls_extinction_coef 0.00021(4)
_refine_ls_extinction_expression Fc^*^=kFc[1+0.001xFc^2^\l^3^/sin(2\q)]^-1/4^
_refine_ls_extinction_method SHELXL
_refine_ls_goodness_of_fit_ref 1.110
_refine_ls_hydrogen_treatment 'refined in riding model'
_refine_ls_matrix_type fullcycle
_refine_ls_number_parameters 1588
_refine_ls_number_reflns 48476
_refine_ls_number_restraints 15360
_refine_ls_restrained_S_all 0.993
_refine_ls_R_factor_all 0.111
_refine_ls_R_factor_gt 0.091
_refine_ls_shift/su_max 0.009
_refine_ls_shift/su_mean 0.000
_refine_ls_structure_factor_coef Fsqd
_refine_ls_weighting_details 'calc w=1/[\s^2^(Fo^2^)+(0.0944P)^2^+111.4106P] where P=(Fo^2^+2Fc^2^)/3'
_refine_ls_weighting_scheme calc
_refine_ls_wR_factor_gt 0.220
_refine_ls_wR_factor_ref 0.230
_reflns_number_gt 38617
_reflns_number_total 48476
_reflns_threshold_expression >2sigma(I)
_cod_data_source_file ja0030461_1.cif
_cod_data_source_block LABPOB
_cod_depositor_comments
;
The following automatic conversions were performed:

'_atom_sites_solution_hydrogens' value 'placed geometrically' was
changed to 'geom'.

Automatic conversion script
Id: cif_fix_values 6452 2018-10-05 10:23:21Z andrius 
;
_cod_original_cell_volume 16156(8)
_cod_database_code 4115469

loop_
_symmetry_equiv_pos_as_xyz
'x, y, z'
'x, -y, z+1/2'

loop_
_atom_site_label
_atom_site_type_symbol
_atom_site_fract_x
_atom_site_fract_y
_atom_site_fract_z
_atom_site_U_iso_or_equiv
_atom_site_adp_type
_atom_site_occupancy
_atom_site_symmetry_multiplicity
_atom_site_calc_flag
_atom_site_refinement_flags
La1 La 0.20196(5) 0.126372(12) 0.41953(3) 0.02784(16) Uani 1 1 d .
La2 La -0.29341(5) 0.108466(12) 0.92146(3) 0.02552(15) Uani 1 1 d .
La3 La 0.10153(4) 0.380655(11) 0.89740(3) 0.01806(14) Uani 1 1 d .
La4 La 0.59360(4) 0.618976(12) 0.90401(3) 0.01914(14) Uani 1 1 d .
Cl1 Cl 0.3865(2) 0.13707(7) 0.41255(15) 0.0422(8) Uani 1 1 d .
Cl2 Cl -0.1103(2) 0.10694(6) 0.89235(14) 0.0396(7) Uani 1 1 d .
Cl4 Cl 0.4131(2) 0.63323(6) 0.90898(12) 0.0329(7) Uani 1 1 d .
O1 O 0.2390(7) 0.12495(19) 0.3059(4) 0.051(2) Uiso 1 1 d .
H1 H 0.1855 0.1282 0.2973 0.077 Uiso 1 1 calc R
O2 O 0.0638(7) 0.13861(19) 0.3584(4) 0.052(2) Uiso 1 1 d .
O3 O -0.4108(6) 0.13119(17) 0.9851(4) 0.043(2) Uiso 1 1 d .
H3 H -0.4569 0.1304 0.9632 0.065 Uiso 1 1 calc R
O4 O -0.2129(6) 0.10997(18) 1.0237(4) 0.048(2) Uiso 1 1 d .
O5 O 0.0305(5) 0.37955(14) 0.7903(3) 0.0239(16) Uiso 1 1 d .
H5 H 0.0318 0.3629 0.7783 0.036 Uiso 1 1 calc R
O6 O 0.2063(5) 0.34048(15) 0.9437(3) 0.0333(19) Uiso 1 1 d .
O7 O -0.0683(5) 0.38482(16) 0.8938(4) 0.0350(19) Uiso 1 1 d .
H7 H -0.0937 0.3855 0.8600 0.052 Uiso 1 1 calc R
O8 O 0.2259(5) 0.36518(15) 0.8303(3) 0.0293(18) Uiso 1 1 d .
H8 H 0.2702 0.3757 0.8338 0.044 Uiso 1 1 calc R
O9 O 0.7372(6) 0.63034(19) 0.9653(4) 0.052(2) Uiso 1 1 d .
H9 H 0.7683 0.6164 0.9755 0.077 Uiso 1 1 calc R
O10 O 0.5592(6) 0.62048(17) 1.0171(4) 0.039(2) Uiso 1 1 d .
H10 H 0.5362 0.6365 1.0148 0.059 Uiso 1 1 calc R
C1 C 0.2946(13) 0.1422(4) 0.2683(9) 0.091(6) Uiso 1 1 d .
H1A H 0.3139 0.1310 0.2345 0.137 Uiso 1 1 calc R
H1B H 0.3464 0.1487 0.2918 0.137 Uiso 1 1 calc R
H1C H 0.2607 0.1584 0.2535 0.137 Uiso 1 1 calc R
C2 C 0.0505(11) 0.1563(3) 0.3053(7) 0.064(4) Uiso 1 1 d .
H2A H 0.0069 0.1709 0.3133 0.096 Uiso 1 1 calc R
H2B H 0.0290 0.1447 0.2718 0.096 Uiso 1 1 calc R
H2C H 0.1067 0.1650 0.2954 0.096 Uiso 1 1 calc R
C3 C -0.4160(14) 0.1547(4) 1.0241(9) 0.093(6) Uiso 1 1 d .
H3A H -0.4512 0.1497 1.0584 0.140 Uiso 1 1 calc R
H3B H -0.4440 0.1704 1.0027 0.140 Uiso 1 1 calc R
H3C H -0.3563 0.1601 1.0380 0.140 Uiso 1 1 calc R
C4 C -0.2429(9) 0.1028(3) 1.0840(6) 0.045(3) Uiso 1 1 d .
H4A H -0.2253 0.1177 1.1120 0.068 Uiso 1 1 calc R
H4B H -0.2157 0.0850 1.0969 0.068 Uiso 1 1 calc R
H4C H -0.3074 0.1008 1.0828 0.068 Uiso 1 1 calc R
C5 C 0.0242(10) 0.3984(3) 0.7395(7) 0.057(4) Uiso 1 1 d .
H5A H -0.0355 0.3973 0.7212 0.085 Uiso 1 1 calc R
H5B H 0.0674 0.3928 0.7102 0.085 Uiso 1 1 calc R
H5C H 0.0363 0.4176 0.7527 0.085 Uiso 1 1 calc R
C6 C 0.2083(8) 0.3231(2) 0.9980(5) 0.036(3) Uiso 1 1 d .
H6A H 0.2615 0.3113 0.9989 0.054 Uiso 1 1 calc R
H6B H 0.1557 0.3111 0.9980 0.054 Uiso 1 1 calc R
H6C H 0.2092 0.3353 1.0332 0.054 Uiso 1 1 calc R
C7 C -0.1349(9) 0.3856(3) 0.9403(6) 0.048(3) Uiso 1 1 d .
H7A H -0.1934 0.3892 0.9218 0.072 Uiso 1 1 calc R
H7B H -0.1201 0.4006 0.9688 0.072 Uiso 1 1 calc R
H7C H -0.1354 0.3675 0.9612 0.072 Uiso 1 1 calc R
C8 C 0.2222(9) 0.3531(3) 0.7723(6) 0.048(3) Uiso 1 1 d .
H8A H 0.2697 0.3393 0.7690 0.071 Uiso 1 1 calc R
H8B H 0.2295 0.3679 0.7425 0.071 Uiso 1 1 calc R
H8C H 0.1650 0.3439 0.7653 0.071 Uiso 1 1 calc R
C9 C 0.7666(12) 0.6546(3) 0.9981(8) 0.073(5) Uiso 1 1 d .
H9A H 0.8254 0.6509 1.0162 0.109 Uiso 1 1 calc R
H9B H 0.7251 0.6587 1.0295 0.109 Uiso 1 1 calc R
H9C H 0.7697 0.6707 0.9711 0.109 Uiso 1 1 calc R
C10 C 0.4995(10) 0.6017(3) 1.0422(7) 0.062(4) Uiso 1 1 d .
H10A H 0.4834 0.6085 1.0816 0.093 Uiso 1 1 calc R
H10B H 0.5271 0.5831 1.0462 0.093 Uiso 1 1 calc R
H10C H 0.4462 0.6003 1.0163 0.093 Uiso 1 1 calc R
O110 O 0.2527(5) 0.08859(15) 0.4951(3) 0.0293(18) Uiso 1 1 d .
O120 O 0.1720(5) 0.08096(16) 0.3725(4) 0.037(2) Uiso 1 1 d .
O130 O 0.1907(5) 0.17752(16) 0.4003(4) 0.039(2) Uiso 1 1 d .
O140 O 0.2252(5) 0.14784(15) 0.5206(3) 0.0338(19) Uiso 1 1 d .
O150 O 0.0672(6) 0.11604(17) 0.4706(4) 0.046(2) Uiso 1 1 d .
O210 O -0.2970(5) 0.12497(15) 0.8151(3) 0.0334(19) Uiso 1 1 d .
O220 O -0.4420(5) 0.09604(16) 0.8824(4) 0.0362(19) Uiso 1 1 d .
O230 O -0.2778(5) 0.06299(15) 0.8615(3) 0.0289(17) Uiso 1 1 d .
O240 O -0.3430(5) 0.06937(15) 0.9867(3) 0.0302(18) Uiso 1 1 d .
O250 O -0.2643(6) 0.15885(17) 0.9310(4) 0.045(2) Uiso 1 1 d .
O310 O 0.0500(5) 0.33383(15) 0.8662(3) 0.0321(18) Uiso 1 1 d .
O320 O 0.0663(5) 0.36874(15) 1.0012(3) 0.0297(18) Uiso 1 1 d .
O330 O 0.0638(5) 0.42649(14) 0.9572(3) 0.0242(16) Uiso 1 1 d .
O340 O 0.2404(5) 0.40064(14) 0.9394(3) 0.0264(17) Uiso 1 1 d .
O350 O 0.1361(5) 0.42355(14) 0.8373(3) 0.0279(18) Uiso 1 1 d .
O410 O 0.5328(5) 0.58270(14) 0.8263(3) 0.0283(17) Uiso 1 1 d .
O420 O 0.6240(6) 0.57237(16) 0.9463(4) 0.038(2) Uiso 1 1 d .
O430 O 0.5857(5) 0.64126(15) 0.8014(3) 0.0306(18) Uiso 1 1 d .
O440 O 0.7256(5) 0.60224(15) 0.8542(3) 0.0298(18) Uiso 1 1 d .
O450 O 0.6128(5) 0.66891(15) 0.9214(3) 0.0311(18) Uiso 1 1 d .
N110 N 0.3030(5) 0.06538(14) 0.4922(3) 0.029(2) Uiso 1 1 d D
C111 C 0.3724(5) 0.06493(16) 0.4553(3) 0.032(3) Uiso 1 1 d D
H11A H 0.3843 0.0806 0.4307 0.039 Uiso 1 1 calc R
C112 C 0.4252(5) 0.04153(15) 0.4539(3) 0.028(3) Uiso 1 1 d D
H11B H 0.4736 0.0412 0.4280 0.033 Uiso 1 1 calc R
C113 C 0.4096(5) 0.01815(15) 0.4894(3) 0.030(3) Uiso 1 1 d D
C114 C 0.3377(5) 0.01952(15) 0.5267(3) 0.023(2) Uiso 1 1 d D
H11D H 0.3250 0.0041 0.5520 0.027 Uiso 1 1 calc R
C115 C 0.2854(5) 0.04309(15) 0.5270(3) 0.030(3) Uiso 1 1 d D
H11E H 0.2361 0.0437 0.5521 0.036 Uiso 1 1 calc R
N120 N 0.1028(6) 0.06316(17) 0.3753(3) 0.034(2) Uiso 1 1 d D
C121 C 0.0751(7) 0.0535(2) 0.4284(4) 0.040(3) Uiso 1 1 d D
H12A H 0.1024 0.0603 0.4643 0.048 Uiso 1 1 calc R
C122 C 0.0080(6) 0.0341(2) 0.4308(3) 0.031(3) Uiso 1 1 d D
H12B H -0.0094 0.0271 0.4683 0.038 Uiso 1 1 calc R
C123 C -0.0345(6) 0.02479(19) 0.3782(3) 0.027(3) Uiso 1 1 d D
C124 C -0.0044(6) 0.0352(2) 0.3246(4) 0.036(3) Uiso 1 1 d D
H12D H -0.0303 0.0286 0.2880 0.044 Uiso 1 1 calc R
C125 C 0.0619(7) 0.0548(2) 0.3236(4) 0.040(3) Uiso 1 1 d D
H12E H 0.0792 0.0625 0.2867 0.048 Uiso 1 1 calc R
N130 N 0.2526(6) 0.19837(17) 0.4030(4) 0.038(2) Uiso 1 1 d D
C131 C 0.2541(7) 0.2171(2) 0.3573(4) 0.042(3) Uiso 1 1 d D
H13A H 0.2136 0.2152 0.3243 0.051 Uiso 1 1 calc R
C132 C 0.3141(7) 0.2387(2) 0.3588(4) 0.039(3) Uiso 1 1 d D
H13B H 0.3145 0.2516 0.3266 0.047 Uiso 1 1 calc R
C133 C 0.3747(6) 0.24199(19) 0.4068(4) 0.033(3) Uiso 1 1 d D
C134 C 0.3710(6) 0.22235(19) 0.4530(4) 0.035(3) Uiso 1 1 d D
H13D H 0.4095 0.2242 0.4871 0.042 Uiso 1 1 calc R
C135 C 0.3121(7) 0.20044(19) 0.4495(4) 0.039(3) Uiso 1 1 d D
H13E H 0.3131 0.1866 0.4800 0.047 Uiso 1 1 calc R
N140 N 0.2730(5) 0.14038(17) 0.5698(3) 0.029(2) Uiso 1 1 d D
C141 C 0.3569(5) 0.1311(2) 0.5666(4) 0.031(3) Uiso 1 1 d D
H14A H 0.3837 0.1300 0.5290 0.037 Uiso 1 1 calc R
C142 C 0.4037(6) 0.1233(2) 0.6174(4) 0.040(3) Uiso 1 1 d D
H14B H 0.4629 0.1169 0.6147 0.048 Uiso 1 1 calc R
C143 C 0.3650(6) 0.1247(2) 0.6732(4) 0.033(3) Uiso 1 1 d D
C144 C 0.2794(6) 0.1355(2) 0.6744(4) 0.038(3) Uiso 1 1 d D
H14D H 0.2518 0.1376 0.7116 0.045 Uiso 1 1 calc R
C145 C 0.2342(6) 0.1434(2) 0.6230(4) 0.039(3) Uiso 1 1 d D
H14E H 0.1761 0.1508 0.6247 0.046 Uiso 1 1 calc R
N150 N 0.0231(6) 0.11935(18) 0.5220(3) 0.038(2) Uiso 1 1 d D
C151 C 0.0464(6) 0.1028(2) 0.5689(4) 0.032(3) Uiso 1 1 d D
H15A H 0.0965 0.0908 0.5670 0.038 Uiso 1 1 calc R
C152 C -0.0029(6) 0.10334(19) 0.6194(4) 0.033(3) Uiso 1 1 d D
H15B H 0.0105 0.0907 0.6511 0.039 Uiso 1 1 calc R
C153 C -0.0721(6) 0.12238(19) 0.6243(4) 0.027(2) Uiso 1 1 d D
C154 C -0.0894(6) 0.1404(2) 0.5764(4) 0.035(3) Uiso 1 1 d D
H15C H -0.1336 0.1544 0.5794 0.042 Uiso 1 1 calc R
C155 C -0.0432(6) 0.1381(2) 0.5250(4) 0.034(3) Uiso 1 1 d D
H15D H -0.0580 0.1497 0.4916 0.040 Uiso 1 1 calc R
N210 N -0.2402(5) 0.12452(13) 0.7721(3) 0.024(2) Uiso 1 1 d D
C211 C -0.2092(7) 0.09960(16) 0.7531(5) 0.040(3) Uiso 1 1 d D
H21A H -0.2261 0.0827 0.7720 0.048 Uiso 1 1 calc R
C212 C -0.1529(7) 0.09886(15) 0.7060(4) 0.028(3) Uiso 1 1 d D
H21B H -0.1309 0.0814 0.6926 0.034 Uiso 1 1 calc R
C213 C -0.1282(7) 0.12362(15) 0.6780(4) 0.028(3) Uiso 1 1 d D
C214 C -0.1602(6) 0.14888(15) 0.6997(4) 0.026(2) Uiso 1 1 d D
H21C H -0.1454 0.1661 0.6809 0.032 Uiso 1 1 calc R
C215 C -0.2135(7) 0.14905(15) 0.7484(4) 0.030(3) Uiso 1 1 d D
H21D H -0.2313 0.1664 0.7652 0.036 Uiso 1 1 calc R
N220 N -0.4895(5) 0.10214(17) 0.8329(3) 0.028(2) Uiso 1 1 d D
C221 C -0.4621(6) 0.0928(2) 0.7793(3) 0.033(3) Uiso 1 1 d D
H22A H -0.4112 0.0812 0.7779 0.039 Uiso 1 1 calc R
C222 C -0.5071(6) 0.0999(2) 0.7271(4) 0.042(3) Uiso 1 1 d D
H22B H -0.4853 0.0940 0.6900 0.051 Uiso 1 1 calc R
C223 C -0.5844(6) 0.11582(19) 0.7283(3) 0.022(2) Uiso 1 1 d D
C224 C -0.6133(6) 0.1238(2) 0.7844(4) 0.034(3) Uiso 1 1 d D
H22D H -0.6668 0.1341 0.7871 0.041 Uiso 1 1 calc R
C225 C -0.5653(7) 0.1170(3) 0.8357(4) 0.056(4) Uiso 1 1 d D
H22E H -0.5857 0.1227 0.8733 0.067 Uiso 1 1 calc R
N230 N -0.2232(5) 0.04103(15) 0.8699(3) 0.026(2) Uiso 1 1 d D
C231 C -0.2264(6) 0.02082(16) 0.8275(4) 0.025(2) Uiso 1 1 d D
H23A H -0.2690 0.0220 0.7955 0.031 Uiso 1 1 calc R
C232 C -0.1687(6) -0.00134(17) 0.8304(4) 0.026(2) Uiso 1 1 d D
H23B H -0.1722 -0.0155 0.8005 0.031 Uiso 1 1 calc R
C233 C -0.1046(6) -0.00339(18) 0.8765(4) 0.031(3) Uiso 1 1 d D
C234 C -0.1052(7) 0.01751(19) 0.9201(4) 0.034(3) Uiso 1 1 d D
H23D H -0.1128 0.0080 0.9588 0.041 Uiso 1 1 calc R
H23E H -0.0455 0.0260 0.9218 0.041 Uiso 1 1 calc R
C235 C -0.1650(6) 0.03920(17) 0.9169(4) 0.025(2) Uiso 1 1 d D
H23F H -0.1656 0.0529 0.9477 0.030 Uiso 1 1 calc R
N240 N -0.4052(5) 0.04938(16) 0.9862(3) 0.027(2) Uiso 1 1 d D
C241 C -0.4354(7) 0.0406(2) 1.0394(3) 0.034(3) Uiso 1 1 d D
H24A H -0.4140 0.0491 1.0754 0.041 Uiso 1 1 calc R
C242 C -0.4969(7) 0.0194(2) 1.0411(4) 0.036(3) Uiso 1 1 d D
H24B H -0.5190 0.0139 1.0785 0.043 Uiso 1 1 calc R
C243 C -0.5276(6) 0.00576(19) 0.9895(3) 0.028(3) Uiso 1 1 d D
C244 C -0.4963(6) 0.01602(18) 0.9354(3) 0.028(3) Uiso 1 1 d D
H24D H -0.5181 0.0083 0.8988 0.033 Uiso 1 1 calc R
C245 C -0.4345(6) 0.03706(17) 0.9351(3) 0.023(2) Uiso 1 1 d D
H24E H -0.4119 0.0431 0.8982 0.027 Uiso 1 1 calc R
N250 N -0.2178(5) 0.18238(14) 0.9205(4) 0.027(2) Uiso 1 1 d D
C251 C -0.1348(5) 0.18131(16) 0.9006(5) 0.038(3) Uiso 1 1 d D
H25A H -0.1078 0.1636 0.8940 0.045 Uiso 1 1 calc R
C252 C -0.0888(6) 0.20558(16) 0.8897(5) 0.036(3) Uiso 1 1 d D
H25B H -0.0317 0.2045 0.8734 0.043 Uiso 1 1 calc R
C253 C -0.1250(5) 0.23177(15) 0.9022(4) 0.024(2) Uiso 1 1 d D
C254 C -0.2084(6) 0.23184(17) 0.9269(5) 0.043(3) Uiso 1 1 d D
H25C H -0.2341 0.2492 0.9380 0.052 Uiso 1 1 calc R
C255 C -0.2542(6) 0.20726(15) 0.9355(5) 0.031(3) Uiso 1 1 d D
H25D H -0.3112 0.2078 0.9519 0.037 Uiso 1 1 calc R
N310 N 0.0102(4) 0.30877(14) 0.8743(4) 0.026(2) Uiso 1 1 d D
C311 C -0.0790(5) 0.30764(16) 0.8690(5) 0.037(3) Uiso 1 1 d D
H31A H -0.1114 0.3243 0.8605 0.044 Uiso 1 1 calc R
C312 C -0.1235(5) 0.28269(16) 0.8758(5) 0.035(3) Uiso 1 1 d D
H31B H -0.1859 0.2821 0.8698 0.042 Uiso 1 1 calc R
C313 C -0.0776(5) 0.25829(15) 0.8913(4) 0.023(2) Uiso 1 1 d D
C314 C 0.0141(5) 0.26036(15) 0.8989(5) 0.028(3) Uiso 1 1 d D
H31C H 0.0475 0.2442 0.9102 0.033 Uiso 1 1 calc R
C315 C 0.0569(5) 0.28555(15) 0.8902(5) 0.030(3) Uiso 1 1 d D
H31D H 0.1193 0.2866 0.8953 0.036 Uiso 1 1 calc R
N320 N 0.0161(6) 0.37245(13) 1.0495(4) 0.030(2) Uiso 1 1 d D
C321 C 0.0030(7) 0.39864(15) 1.0709(4) 0.028(3) Uiso 1 1 d D
H32A H 0.0289 0.4143 1.0520 0.034 Uiso 1 1 calc R
C322 C -0.0480(7) 0.40255(15) 1.1198(4) 0.028(3) Uiso 1 1 d D
H32B H -0.0576 0.4210 1.1344 0.034 Uiso 1 1 calc R
C323 C -0.0859(6) 0.37963(14) 1.1483(4) 0.021(2) Uiso 1 1 d D
C324 C -0.0683(7) 0.35295(15) 1.1262(4) 0.034(3) Uiso 1 1 d D
H32D H -0.0912 0.3369 1.1454 0.041 Uiso 1 1 calc R
C325 C -0.0179(7) 0.34976(15) 1.0766(4) 0.031(3) Uiso 1 1 d D
H32E H -0.0070 0.3315 1.0615 0.037 Uiso 1 1 calc R
N330 N 0.0151(5) 0.44961(13) 0.9498(3) 0.0178(18) Uiso 1 1 d D
C331 C 0.0233(6) 0.47081(16) 0.9897(4) 0.031(3) Uiso 1 1 d D
H33A H 0.0674 0.4698 1.0208 0.037 Uiso 1 1 calc R
C332 C -0.0315(6) 0.49376(16) 0.9859(4) 0.024(2) Uiso 1 1 d D
H33B H -0.0239 0.5085 1.0143 0.029 Uiso 1 1 calc R
C333 C -0.0975(6) 0.49607(16) 0.9418(4) 0.022(2) Uiso 1 1 d D
C334 C -0.1018(6) 0.47428(16) 0.9002(4) 0.026(3) Uiso 1 1 d D
H33D H -0.1438 0.4753 0.8678 0.031 Uiso 1 1 calc R
C335 C -0.0468(6) 0.45134(17) 0.9046(4) 0.026(2) Uiso 1 1 d D
H33E H -0.0520 0.4367 0.8761 0.031 Uiso 1 1 calc R
N340 N 0.2864(5) 0.39433(17) 0.9895(3) 0.031(2) Uiso 1 1 d D
C341 C 0.3552(5) 0.37647(17) 0.9865(3) 0.016(2) Uiso 1 1 d D
H34A H 0.3694 0.3684 0.9493 0.019 Uiso 1 1 calc R
C342 C 0.4052(6) 0.3698(2) 1.0372(3) 0.031(3) Uiso 1 1 d D
H34B H 0.4544 0.3576 1.0348 0.037 Uiso 1 1 calc R
C343 C 0.3832(6) 0.38122(18) 1.0922(3) 0.021(2) Uiso 1 1 d D
C344 C 0.3106(6) 0.39904(18) 1.0936(3) 0.022(2) Uiso 1 1 d D
H34D H 0.2937 0.4068 1.1305 0.026 Uiso 1 1 calc R
C345 C 0.2626(6) 0.40563(18) 1.0422(3) 0.023(2) Uiso 1 1 d D
H34E H 0.2133 0.4180 1.0436 0.028 Uiso 1 1 calc R
N350 N 0.1927(5) 0.44467(14) 0.8362(3) 0.0187(18) Uiso 1 1 d D
C351 C 0.2205(6) 0.45370(18) 0.7825(3) 0.028(3) Uiso 1 1 d D
H35A H 0.2000 0.4445 0.7471 0.033 Uiso 1 1 calc R
C352 C 0.2778(6) 0.47594(17) 0.7785(3) 0.026(2) Uiso 1 1 d D
H35B H 0.2971 0.4818 0.7407 0.032 Uiso 1 1 calc R
C353 C 0.3076(6) 0.48995(17) 0.8299(3) 0.023(2) Uiso 1 1 d D
C354 C 0.2776(6) 0.48009(16) 0.8845(3) 0.021(2) Uiso 1 1 d D
H35C H 0.2972 0.4890 0.9205 0.025 Uiso 1 1 calc R
C355 C 0.2201(6) 0.45766(16) 0.8868(3) 0.016(2) Uiso 1 1 d D
H35D H 0.1998 0.4514 0.9241 0.019 Uiso 1 1 calc R
N410 N 0.4803(5) 0.56071(13) 0.8277(3) 0.0212(19) Uiso 1 1 d D
C411 C 0.4102(5) 0.56045(16) 0.8639(4) 0.023(2) Uiso 1 1 d D
H41A H 0.3989 0.5762 0.8885 0.028 Uiso 1 1 calc R
C412 C 0.3557(6) 0.53742(16) 0.8651(4) 0.027(3) Uiso 1 1 d D
H41B H 0.3078 0.5373 0.8914 0.033 Uiso 1 1 calc R
C413 C 0.3692(5) 0.51428(15) 0.8286(4) 0.020(2) Uiso 1 1 d D
C414 C 0.4415(5) 0.51534(16) 0.7916(4) 0.023(2) Uiso 1 1 d D
H41C H 0.4535 0.4999 0.7662 0.027 Uiso 1 1 calc R
C415 C 0.4956(6) 0.53853(15) 0.7917(4) 0.025(2) Uiso 1 1 d D
H41D H 0.5444 0.5390 0.7661 0.030 Uiso 1 1 calc R
N420 N 0.6948(5) 0.55582(17) 0.9442(3) 0.029(2) Uiso 1 1 d D
C421 C 0.7132(6) 0.54258(19) 0.8927(3) 0.026(3) Uiso 1 1 d D
H42A H 0.6780 0.5462 0.8577 0.032 Uiso 1 1 calc R
C422 C 0.7822(6) 0.52396(19) 0.8908(3) 0.025(3) Uiso 1 1 d D
H42B H 0.7932 0.5145 0.8545 0.030 Uiso 1 1 calc R
C423 C 0.8367(6) 0.51870(19) 0.9410(3) 0.026(2) Uiso 1 1 d D
C424 C 0.8189(6) 0.53438(19) 0.9920(4) 0.032(3) Uiso 1 1 d D
H42D H 0.8561 0.5324 1.0266 0.038 Uiso 1 1 calc R
C425 C 0.7488(6) 0.55258(19) 0.9929(3) 0.027(2) Uiso 1 1 d D
H42E H 0.7381 0.5630 1.0280 0.032 Uiso 1 1 calc R
N430 N 0.5351(4) 0.63569(17) 0.7523(3) 0.023(2) Uiso 1 1 d D
C431 C 0.4475(5) 0.6303(2) 0.7553(3) 0.026(2) Uiso 1 1 d D
H43A H 0.4206 0.6306 0.7930 0.031 Uiso 1 1 calc R
C432 C 0.3969(5) 0.6244(2) 0.7049(3) 0.025(2) Uiso 1 1 d D
H43B H 0.3360 0.6201 0.7081 0.031 Uiso 1 1 calc R
C433 C 0.4347(5) 0.6248(2) 0.6488(3) 0.024(2) Uiso 1 1 d D
C434 C 0.5248(5) 0.6307(2) 0.6472(3) 0.027(3) Uiso 1 1 d D
H43D H 0.5529 0.6308 0.6099 0.032 Uiso 1 1 calc R
C435 C 0.5736(5) 0.6362(2) 0.6986(3) 0.025(2) Uiso 1 1 d D
H43E H 0.6348 0.6404 0.6965 0.030 Uiso 1 1 calc R
N440 N 0.7676(5) 0.60789(14) 0.8037(3) 0.0212(19) Uiso 1 1 d D
C441 C 0.8241(6) 0.62957(17) 0.8025(3) 0.026(2) Uiso 1 1 d D
H44A H 0.8319 0.6414 0.8364 0.031 Uiso 1 1 calc R
C442 C 0.8710(6) 0.63456(18) 0.7518(3) 0.027(2) Uiso 1 1 d D
H44B H 0.9109 0.6499 0.7506 0.033 Uiso 1 1 calc R
C443 C 0.8595(6) 0.61690(17) 0.7023(3) 0.022(2) Uiso 1 1 d D
C444 C 0.7967(6) 0.59560(18) 0.7045(3) 0.029(3) Uiso 1 1 d D
H44D H 0.7857 0.5840 0.6707 0.035 Uiso 1 1 calc R
C445 C 0.7504(6) 0.59131(18) 0.7557(3) 0.029(3) Uiso 1 1 d D
H44E H 0.7071 0.5769 0.7571 0.035 Uiso 1 1 calc R
N450 N 0.5565(5) 0.69014(16) 0.9170(3) 0.030(2) Uiso 1 1 d D
C451 C 0.5199(7) 0.6978(2) 0.8635(3) 0.036(3) Uiso 1 1 d D
H45A H 0.5349 0.6878 0.8285 0.043 Uiso 1 1 calc R
C452 C 0.4615(7) 0.7198(2) 0.8592(4) 0.038(3) Uiso 1 1 d D
H45B H 0.4370 0.7250 0.8212 0.046 Uiso 1 1 calc R
C453 C 0.4374(7) 0.73471(19) 0.9100(4) 0.033(3) Uiso 1 1 d D
C454 C 0.4740(7) 0.72566(19) 0.9645(4) 0.037(3) Uiso 1 1 d D
H45D H 0.4584 0.7348 1.0002 0.044 Uiso 1 1 calc R
C455 C 0.5325(7) 0.70361(19) 0.9671(3) 0.035(3) Uiso 1 1 d D
H45E H 0.5565 0.6977 1.0047 0.042 Uiso 1 1 calc R
B51 B 0.3274(8) 0.5162(2) 1.0758(6) 0.024(3) Uiso 1 1 d .
C511 C 0.2724(5) 0.49349(15) 1.1180(3) 0.026(2) Uiso 1 1 d D
C512 C 0.1809(5) 0.49203(15) 1.1226(3) 0.026(2) Uiso 1 1 d D
H51A H 0.1451 0.5042 1.0983 0.031 Uiso 1 1 calc R
C513 C 0.1390(5) 0.47351(15) 1.1613(3) 0.031(3) Uiso 1 1 d D
H51B H 0.0764 0.4732 1.1630 0.038 Uiso 1 1 calc R
C514 C 0.1899(5) 0.45583(16) 1.1968(4) 0.035(3) Uiso 1 1 d D
H51C H 0.1622 0.4433 1.2233 0.042 Uiso 1 1 calc R
C515 C 0.2804(5) 0.45623(16) 1.1941(4) 0.031(3) Uiso 1 1 d D
H51D H 0.3154 0.4439 1.2184 0.037 Uiso 1 1 calc R
C516 C 0.3206(5) 0.47502(15) 1.1552(3) 0.028(3) Uiso 1 1 d D
H51E H 0.3833 0.4752 1.1541 0.033 Uiso 1 1 calc R
C521 C 0.2649(6) 0.53453(15) 1.0278(4) 0.023(2) Uiso 1 1 d D
C522 C 0.1966(6) 0.52263(16) 0.9932(4) 0.027(2) Uiso 1 1 d D
H52A H 0.1840 0.5032 0.9982 0.033 Uiso 1 1 calc R
C523 C 0.1456(6) 0.53805(16) 0.9511(4) 0.034(3) Uiso 1 1 d D
H52B H 0.0976 0.5294 0.9297 0.041 Uiso 1 1 calc R
C524 C 0.1660(6) 0.56584(16) 0.9413(4) 0.030(3) Uiso 1 1 d D
H52C H 0.1328 0.5763 0.9123 0.036 Uiso 1 1 calc R
C525 C 0.2342(6) 0.57849(16) 0.9732(4) 0.031(3) Uiso 1 1 d D
H52D H 0.2483 0.5976 0.9665 0.038 Uiso 1 1 calc R
C526 C 0.2826(6) 0.56274(15) 1.0157(4) 0.030(3) Uiso 1 1 d D
H52E H 0.3298 0.5717 1.0374 0.037 Uiso 1 1 calc R
C531 C 0.3818(5) 0.53670(17) 1.1223(4) 0.024(2) Uiso 1 1 d D
C532 C 0.3403(5) 0.55915(17) 1.1502(5) 0.029(2) Uiso 1 1 d D
H53A H 0.2789 0.5620 1.1422 0.035 Uiso 1 1 calc R
C533 C 0.3850(6) 0.57754(19) 1.1894(5) 0.038(3) Uiso 1 1 d D
H53B H 0.3552 0.5933 1.2050 0.046 Uiso 1 1 calc R
C534 C 0.4720(5) 0.57266(18) 1.2051(4) 0.031(3) Uiso 1 1 d D
H53C H 0.5030 0.5853 1.2311 0.037 Uiso 1 1 calc R
C535 C 0.5143(6) 0.54947(19) 1.1830(5) 0.038(3) Uiso 1 1 d D
H53D H 0.5733 0.5452 1.1958 0.046 Uiso 1 1 calc R
C536 C 0.4695(5) 0.53218(19) 1.1413(4) 0.034(3) Uiso 1 1 d D
H53E H 0.5002 0.5167 1.1253 0.041 Uiso 1 1 calc R
C541 C 0.3958(6) 0.49835(14) 1.0320(4) 0.019(2) Uiso 1 1 d D
C542 C 0.4524(6) 0.51318(16) 0.9953(4) 0.028(2) Uiso 1 1 d D
H54A H 0.4552 0.5330 0.9991 0.034 Uiso 1 1 calc R
C543 C 0.5052(6) 0.50018(16) 0.9532(4) 0.031(3) Uiso 1 1 d D
H54B H 0.5402 0.5111 0.9275 0.037 Uiso 1 1 calc R
C544 C 0.5054(7) 0.47140(16) 0.9498(5) 0.039(3) Uiso 1 1 d D
H54C H 0.5426 0.4623 0.9226 0.047 Uiso 1 1 calc R
C545 C 0.4522(6) 0.45565(16) 0.9853(4) 0.030(3) Uiso 1 1 d D
H54D H 0.4524 0.4357 0.9826 0.036 Uiso 1 1 calc R
C546 C 0.3972(6) 0.46920(15) 1.0257(4) 0.030(3) Uiso 1 1 d D
H54E H 0.3599 0.4581 1.0495 0.036 Uiso 1 1 calc R
B55 B 0.8502(8) 0.4811(2) 0.6928(5) 0.023(3) Uiso 1 1 d .
C551 C 0.7827(6) 0.46702(15) 0.7419(4) 0.021(2) Uiso 1 1 d D
C552 C 0.7140(6) 0.48270(16) 0.7650(4) 0.023(2) Uiso 1 1 d D
H55A H 0.7029 0.5011 0.7501 0.028 Uiso 1 1 calc R
C553 C 0.6606(6) 0.47193(17) 0.8099(4) 0.029(3) Uiso 1 1 d D
H55B H 0.6136 0.4829 0.8247 0.035 Uiso 1 1 calc R
C554 C 0.6770(6) 0.44559(17) 0.8320(4) 0.034(3) Uiso 1 1 d D
H55C H 0.6404 0.4382 0.8618 0.040 Uiso 1 1 calc R
C555 C 0.7453(6) 0.42961(17) 0.8118(4) 0.036(3) Uiso 1 1 d D
H55D H 0.7570 0.4115 0.8280 0.043 Uiso 1 1 calc R
C556 C 0.7976(6) 0.44061(16) 0.7668(4) 0.026(2) Uiso 1 1 d D
H55E H 0.8450 0.4296 0.7528 0.031 Uiso 1 1 calc R
C561 C 0.7970(5) 0.49959(18) 0.6388(4) 0.025(2) Uiso 1 1 d D
C562 C 0.7126(5) 0.49191(19) 0.6178(4) 0.028(3) Uiso 1 1 d D
H56A H 0.6823 0.4774 0.6379 0.033 Uiso 1 1 calc R
C563 C 0.6706(6) 0.5048(2) 0.5681(4) 0.035(3) Uiso 1 1 d D
H56B H 0.6133 0.4990 0.5546 0.042 Uiso 1 1 calc R
C564 C 0.7135(6) 0.5260(2) 0.5393(4) 0.037(3) Uiso 1 1 d D
H56C H 0.6858 0.5347 0.5055 0.044 Uiso 1 1 calc R
C565 C 0.7959(6) 0.5347(2) 0.5588(4) 0.036(3) Uiso 1 1 d D
H56D H 0.8242 0.5499 0.5397 0.043 Uiso 1 1 calc R
C566 C 0.8379(5) 0.52096(18) 0.6073(4) 0.025(2) Uiso 1 1 d D
H56E H 0.8963 0.5264 0.6191 0.030 Uiso 1 1 calc R
C571 C 0.9160(6) 0.50182(15) 0.7337(4) 0.025(2) Uiso 1 1 d D
C572 C 0.8982(6) 0.53027(15) 0.7423(4) 0.026(3) Uiso 1 1 d D
H57A H 0.8482 0.5383 0.7221 0.031 Uiso 1 1 calc R
C573 C 0.9511(6) 0.54743(16) 0.7795(5) 0.035(3) Uiso 1 1 d D
H57B H 0.9365 0.5667 0.7847 0.042 Uiso 1 1 calc R
C574 C 1.0242(6) 0.53628(15) 0.8083(4) 0.027(2) Uiso 1 1 d D
H57C H 1.0616 0.5480 0.8325 0.033 Uiso 1 1 calc R
C575 C 1.0436(6) 0.50831(16) 0.8025(4) 0.032(3) Uiso 1 1 d D
H57D H 1.0937 0.5005 0.8232 0.039 Uiso 1 1 calc R
C576 C 0.9894(6) 0.49130(16) 0.7659(4) 0.031(3) Uiso 1 1 d D
H57E H 1.0030 0.4719 0.7628 0.037 Uiso 1 1 calc R
C581 C 0.9035(5) 0.45745(17) 0.6537(4) 0.025(2) Uiso 1 1 d D
C582 C 0.9910(5) 0.46040(18) 0.6376(4) 0.030(3) Uiso 1 1 d D
H58A H 1.0239 0.4760 0.6529 0.036 Uiso 1 1 calc R
C583 C 1.0332(6) 0.44144(19) 0.5997(5) 0.037(3) Uiso 1 1 d D
H58B H 1.0926 0.4444 0.5889 0.044 Uiso 1 1 calc R
C584 C 0.9867(5) 0.41862(18) 0.5787(5) 0.034(3) Uiso 1 1 d D
H58C H 1.0140 0.4058 0.5525 0.041 Uiso 1 1 calc R
C585 C 0.9014(6) 0.41393(18) 0.5948(5) 0.036(3) Uiso 1 1 d D
H58D H 0.8708 0.3976 0.5816 0.043 Uiso 1 1 calc R
C586 C 0.8598(5) 0.43358(17) 0.6312(4) 0.028(3) Uiso 1 1 d D
H58E H 0.7999 0.4306 0.6410 0.033 Uiso 1 1 calc R
B61 B 0.0918(10) 0.7062(3) 0.7777(6) 0.037(3) Uiso 1 1 d .
C611 C 0.1326(6) 0.73336(18) 0.7432(5) 0.038(3) Uiso 1 1 d D
C612 C 0.2208(6) 0.7336(2) 0.7263(6) 0.048(3) Uiso 1 1 d D
H61A H 0.2553 0.7172 0.7329 0.057 Uiso 1 1 calc R
C613 C 0.2610(6) 0.7568(2) 0.7001(6) 0.052(4) Uiso 1 1 d D
H61B H 0.3214 0.7561 0.6898 0.063 Uiso 1 1 calc R
C614 C 0.2118(7) 0.7806(2) 0.6895(6) 0.058(4) Uiso 1 1 d D
H61C H 0.2377 0.7964 0.6711 0.070 Uiso 1 1 calc R
C615 C 0.1250(7) 0.7816(2) 0.7054(6) 0.064(4) Uiso 1 1 d D
H61D H 0.0907 0.7980 0.6973 0.077 Uiso 1 1 calc R
C616 C 0.0872(6) 0.75854(19) 0.7335(5) 0.044(3) Uiso 1 1 d D
H61E H 0.0282 0.7601 0.7465 0.052 Uiso 1 1 calc R
C621 C 0.1166(8) 0.67616(16) 0.7486(4) 0.035(3) Uiso 1 1 d D
C622 C 0.1475(7) 0.67261(16) 0.6909(4) 0.034(3) Uiso 1 1 d D
H62A H 0.1599 0.6889 0.6681 0.041 Uiso 1 1 calc R
C623 C 0.1608(8) 0.64626(16) 0.6654(4) 0.037(3) Uiso 1 1 d D
H62B H 0.1814 0.6450 0.6259 0.045 Uiso 1 1 calc R
C624 C 0.1443(8) 0.62222(17) 0.6969(4) 0.041(3) Uiso 1 1 d D
H62C H 0.1522 0.6043 0.6792 0.050 Uiso 1 1 calc R
C625 C 0.1161(8) 0.62439(17) 0.7546(4) 0.042(3) Uiso 1 1 d D
H62D H 0.1074 0.6080 0.7779 0.050 Uiso 1 1 calc R
C626 C 0.1007(8) 0.65103(16) 0.7781(4) 0.040(3) Uiso 1 1 d D
H62E H 0.0778 0.6521 0.8170 0.048 Uiso 1 1 calc R
C631 C 0.1360(6) 0.7094(2) 0.8481(4) 0.034(3) Uiso 1 1 d D
C632 C 0.2085(7) 0.6937(2) 0.8690(4) 0.041(3) Uiso 1 1 d D
H63A H 0.2317 0.6796 0.8440 0.050 Uiso 1 1 calc R
C633 C 0.2485(7) 0.6980(2) 0.9257(4) 0.046(3) Uiso 1 1 d D
H63B H 0.2986 0.6872 0.9382 0.056 Uiso 1 1 calc R
C634 C 0.2145(7) 0.7179(2) 0.9629(4) 0.055(4) Uiso 1 1 d D
H63C H 0.2405 0.7205 1.0017 0.066 Uiso 1 1 calc R
C635 C 0.1434(7) 0.7340(2) 0.9446(4) 0.047(3) Uiso 1 1 d D
H63D H 0.1204 0.7479 0.9702 0.056 Uiso 1 1 calc R
C636 C 0.1053(7) 0.7296(2) 0.8875(4) 0.046(3) Uiso 1 1 d D
H63E H 0.0564 0.7409 0.8750 0.055 Uiso 1 1 calc R
C641 C -0.0156(5) 0.7066(2) 0.7784(4) 0.031(3) Uiso 1 1 d D
C642 C -0.0672(6) 0.7001(2) 0.8270(4) 0.037(3) Uiso 1 1 d D
H64A H -0.0383 0.6970 0.8647 0.045 Uiso 1 1 calc R
C643 C -0.1594(6) 0.6977(3) 0.8228(4) 0.048(3) Uiso 1 1 d D
H64B H -0.1917 0.6931 0.8570 0.057 Uiso 1 1 calc R
C644 C -0.2027(6) 0.7022(3) 0.7688(4) 0.048(3) Uiso 1 1 d D
H64C H -0.2653 0.7008 0.7656 0.057 Uiso 1 1 calc R
C645 C -0.1553(6) 0.7088(3) 0.7193(4) 0.050(3) Uiso 1 1 d D
H64D H -0.1849 0.7119 0.6819 0.060 Uiso 1 1 calc R
C646 C -0.0634(6) 0.7108(2) 0.7247(4) 0.035(3) Uiso 1 1 d D
H64E H -0.0317 0.7153 0.6901 0.042 Uiso 1 1 calc R
B65 B -0.0716(9) -0.0133(3) 0.6285(6) 0.026(3) Uiso 1 1 d .
C651 C -0.0160(5) 0.00462(19) 0.6805(4) 0.027(2) Uiso 1 1 d D
C652 C 0.0705(6) -0.0012(2) 0.7005(4) 0.036(3) Uiso 1 1 d D
H65A H 0.1027 -0.0151 0.6801 0.043 Uiso 1 1 calc R
C653 C 0.1121(6) 0.0125(2) 0.7490(4) 0.039(3) Uiso 1 1 d D
H65B H 0.1709 0.0078 0.7612 0.046 Uiso 1 1 calc R
C654 C 0.0667(6) 0.0329(2) 0.7789(5) 0.042(3) Uiso 1 1 d D
H65C H 0.0948 0.0425 0.8113 0.050 Uiso 1 1 calc R
C655 C -0.0190(6) 0.0393(2) 0.7620(4) 0.033(3) Uiso 1 1 d D
H65D H -0.0506 0.0532 0.7830 0.040 Uiso 1 1 calc R
C656 C -0.0593(6) 0.0252(2) 0.7134(4) 0.034(3) Uiso 1 1 d D
H65E H -0.1187 0.0297 0.7023 0.040 Uiso 1 1 calc R
C661 C -0.0053(6) -0.02775(16) 0.5791(4) 0.026(2) Uiso 1 1 d D
C662 C 0.0626(6) -0.01267(17) 0.5532(4) 0.030(3) Uiso 1 1 d D
H66A H 0.0750 0.0058 0.5673 0.036 Uiso 1 1 calc R
C663 C 0.1133(6) -0.02341(18) 0.5075(4) 0.036(3) Uiso 1 1 d D
H66B H 0.1613 -0.0129 0.4928 0.043 Uiso 1 1 calc R
C664 C 0.0925(7) -0.04936(19) 0.4840(5) 0.048(3) Uiso 1 1 d D
H66C H 0.1248 -0.0565 0.4518 0.058 Uiso 1 1 calc R
C665 C 0.0252(7) -0.06501(19) 0.5070(5) 0.040(3) Uiso 1 1 d D
H66D H 0.0120 -0.0832 0.4916 0.049 Uiso 1 1 calc R
C666 C -0.0235(6) -0.05392(17) 0.5533(4) 0.031(3) Uiso 1 1 d D
H66E H -0.0710 -0.0647 0.5679 0.037 Uiso 1 1 calc R
C671 C -0.1237(5) -0.03801(18) 0.6647(4) 0.030(3) Uiso 1 1 d D
C672 C -0.0782(6) -0.06109(19) 0.6897(5) 0.034(3) Uiso 1 1 d D
H67A H -0.0172 -0.0633 0.6821 0.041 Uiso 1 1 calc R
C673 C -0.1191(6) -0.0810(2) 0.7254(5) 0.050(3) Uiso 1 1 d D
H67B H -0.0856 -0.0961 0.7422 0.060 Uiso 1 1 calc R
C674 C -0.2076(6) -0.0787(2) 0.7363(5) 0.044(3) Uiso 1 1 d D
H67C H -0.2360 -0.0927 0.7588 0.053 Uiso 1 1 calc R
C675 C -0.2548(6) -0.05610(19) 0.7144(5) 0.040(3) Uiso 1 1 d D
H67D H -0.3155 -0.0540 0.7229 0.048 Uiso 1 1 calc R
C676 C -0.2123(5) -0.03615(19) 0.6795(5) 0.034(3) Uiso 1 1 d D
H67E H -0.2457 -0.0205 0.6652 0.041 Uiso 1 1 calc R
C681 C -0.1360(6) 0.00686(15) 0.5875(4) 0.027(2) Uiso 1 1 d D
C682 C -0.2074(6) -0.00347(16) 0.5529(4) 0.032(3) Uiso 1 1 d D
H68A H -0.2216 -0.0229 0.5550 0.038 Uiso 1 1 calc R
C683 C -0.2587(6) 0.01396(17) 0.5150(4) 0.033(3) Uiso 1 1 d D
H68B H -0.3086 0.0065 0.4937 0.040 Uiso 1 1 calc R
C684 C -0.2370(7) 0.04170(17) 0.5088(5) 0.045(3) Uiso 1 1 d D
H68C H -0.2708 0.0532 0.4821 0.054 Uiso 1 1 calc R
C685 C -0.1665(7) 0.05298(17) 0.5410(5) 0.040(3) Uiso 1 1 d D
H68D H -0.1521 0.0723 0.5378 0.048 Uiso 1 1 calc R
C686 C -0.1168(6) 0.03515(15) 0.5787(4) 0.029(3) Uiso 1 1 d D
H68E H -0.0668 0.0428 0.5996 0.034 Uiso 1 1 calc R
B71 B -0.5527(9) 0.0165(3) 1.2435(6) 0.030(3) Uiso 1 1 d .
C711 C -0.4899(6) 0.03582(15) 1.2878(4) 0.023(2) Uiso 1 1 d D
C712 C -0.4188(6) 0.02465(16) 1.3213(4) 0.031(3) Uiso 1 1 d D
H71A H -0.4046 0.0054 1.3161 0.037 Uiso 1 1 calc R
C713 C -0.3672(6) 0.04042(16) 1.3622(4) 0.032(3) Uiso 1 1 d D
H71B H -0.3191 0.0320 1.3839 0.038 Uiso 1 1 calc R
C714 C -0.3874(7) 0.06822(17) 1.3702(5) 0.042(3) Uiso 1 1 d D
H71C H -0.3520 0.0793 1.3969 0.051 Uiso 1 1 calc R
C715 C -0.4584(7) 0.08021(17) 1.3401(5) 0.041(3) Uiso 1 1 d D
H71D H -0.4731 0.0993 1.3467 0.049 Uiso 1 1 calc R
C716 C -0.5089(6) 0.06400(16) 1.2994(4) 0.033(3) Uiso 1 1 d D
H71E H -0.5579 0.0725 1.2788 0.040 Uiso 1 1 calc R
C721 C -0.5010(5) -0.0065(2) 1.2018(4) 0.033(3) Uiso 1 1 d D
C722 C -0.4097(5) -0.0077(2) 1.1947(5) 0.037(3) Uiso 1 1 d D
H72A H -0.3731 0.0052 1.2164 0.045 Uiso 1 1 calc R
C723 C -0.3694(5) -0.0271(2) 1.1571(5) 0.040(3) Uiso 1 1 d D
H72B H -0.3069 -0.0277 1.1547 0.048 Uiso 1 1 calc R
C724 C -0.4217(5) -0.0453(2) 1.1237(5) 0.043(3) Uiso 1 1 d D
H72C H -0.3951 -0.0585 1.0982 0.052 Uiso 1 1 calc R
C725 C -0.5121(5) -0.0444(2) 1.1273(4) 0.034(3) Uiso 1 1 d D
H72D H -0.5483 -0.0567 1.1037 0.041 Uiso 1 1 calc R
C726 C -0.5504(5) -0.0252(2) 1.1661(5) 0.043(3) Uiso 1 1 d D
H72E H -0.6130 -0.0248 1.1683 0.052 Uiso 1 1 calc R
C731 C -0.6220(7) -0.00021(16) 1.2890(4) 0.032(3) Uiso 1 1 d D
C732 C -0.6227(7) -0.02910(16) 1.2987(4) 0.031(3) Uiso 1 1 d D
H73A H -0.5849 -0.0407 1.2763 0.037 Uiso 1 1 calc R
C733 C -0.6773(8) -0.04164(18) 1.3405(5) 0.050(3) Uiso 1 1 d D
H73B H -0.6789 -0.0615 1.3445 0.061 Uiso 1 1 calc R
C734 C -0.7285(7) -0.02496(17) 1.3754(5) 0.043(3) Uiso 1 1 d D
H73C H -0.7627 -0.0332 1.4055 0.051 Uiso 1 1 calc R
C735 C -0.7305(7) 0.00358(17) 1.3670(5) 0.038(3) Uiso 1 1 d D
H73D H -0.7677 0.0150 1.3903 0.046 Uiso 1 1 calc R
C736 C -0.6774(7) 0.01589(16) 1.3241(4) 0.032(3) Uiso 1 1 d D
H73E H -0.6791 0.0357 1.3187 0.038 Uiso 1 1 calc R
C741 C -0.6086(6) 0.03558(19) 1.1936(4) 0.033(3) Uiso 1 1 d D
C742 C -0.6965(6) 0.0309(2) 1.1758(5) 0.043(3) Uiso 1 1 d D
H74A H -0.7279 0.0163 1.1947 0.052 Uiso 1 1 calc R
C743 C -0.7407(7) 0.0466(2) 1.1313(6) 0.061(4) Uiso 1 1 d D
H74B H -0.8003 0.0425 1.1200 0.073 Uiso 1 1 calc R
C744 C -0.6971(7) 0.0683(2) 1.1042(5) 0.057(4) Uiso 1 1 d D
H74C H -0.7264 0.0791 1.0739 0.068 Uiso 1 1 calc R
C745 C -0.6110(6) 0.0742(2) 1.1211(5) 0.043(3) Uiso 1 1 d D
H74D H -0.5814 0.0895 1.1036 0.051 Uiso 1 1 calc R
C746 C -0.5668(6) 0.0575(2) 1.1640(5) 0.039(3) Uiso 1 1 d D
H74E H -0.5062 0.0613 1.1735 0.047 Uiso 1 1 calc R
B75 B -0.7537(9) 0.2030(3) 0.8302(6) 0.031(3) Uiso 1 1 d .
C751 C -0.8142(8) 0.17598(19) 0.8096(5) 0.043(3) Uiso 1 1 d D
C752 C -0.8085(9) 0.1508(2) 0.8408(5) 0.063(4) Uiso 1 1 d D
H75A H -0.7679 0.1496 0.8740 0.076 Uiso 1 1 calc R
C753 C -0.8590(9) 0.1270(2) 0.8263(6) 0.062(4) Uiso 1 1 d D
H75B H -0.8530 0.1103 0.8494 0.075 Uiso 1 1 calc R
C754 C -0.9174(10) 0.1281(2) 0.7782(6) 0.082(5) Uiso 1 1 d D
H75C H -0.9554 0.1127 0.7696 0.099 Uiso 1 1 calc R
C755 C -0.9209(9) 0.1515(2) 0.7426(5) 0.062(4) Uiso 1 1 d D
H75D H -0.9571 0.1517 0.7072 0.075 Uiso 1 1 calc R
C756 C -0.8707(8) 0.1752(2) 0.7588(5) 0.057(4) Uiso 1 1 d D
H75E H -0.8751 0.1914 0.7342 0.068 Uiso 1 1 calc R
C761 C -0.7717(7) 0.2122(2) 0.9021(4) 0.039(3) Uiso 1 1 d D
C762 C -0.8410(7) 0.2015(2) 0.9350(4) 0.043(3) Uiso 1 1 d D
H76A H -0.8761 0.1868 0.9184 0.051 Uiso 1 1 calc R
C763 C -0.8603(8) 0.2118(3) 0.9916(5) 0.067(4) Uiso 1 1 d D
H76B H -0.9094 0.2047 1.0121 0.080 Uiso 1 1 calc R
C764 C -0.8076(8) 0.2323(3) 1.0173(5) 0.061(4) Uiso 1 1 d D
H76C H -0.8214 0.2397 1.0553 0.074 Uiso 1 1 calc R
C765 C -0.7352(8) 0.2423(3) 0.9886(5) 0.060(4) Uiso 1 1 d D
H76D H -0.6966 0.2555 1.0075 0.072 Uiso 1 1 calc R
C766 C -0.7191(7) 0.2326(2) 0.9307(4) 0.044(3) Uiso 1 1 d D
H76E H -0.6708 0.2403 0.9102 0.052 Uiso 1 1 calc R
C771 C -0.6495(5) 0.1937(2) 0.8231(4) 0.032(3) Uiso 1 1 d D
C772 C -0.5909(6) 0.1854(3) 0.8695(4) 0.049(3) Uiso 1 1 d D
H77A H -0.6115 0.1855 0.9091 0.059 Uiso 1 1 calc R
C773 C -0.5035(6) 0.1771(2) 0.8608(4) 0.041(3) Uiso 1 1 d D
H77B H -0.4673 0.1708 0.8936 0.049 Uiso 1 1 calc R
C774 C -0.4706(6) 0.1782(3) 0.8044(4) 0.051(3) Uiso 1 1 d D
H77C H -0.4103 0.1739 0.7982 0.061 Uiso 1 1 calc R
C775 C -0.5256(6) 0.1856(3) 0.7572(4) 0.053(4) Uiso 1 1 d D
H77D H -0.5040 0.1855 0.7179 0.063 Uiso 1 1 calc R
C776 C -0.6132(6) 0.1932(2) 0.7664(4) 0.040(3) Uiso 1 1 d D
H77E H -0.6498 0.1983 0.7328 0.048 Uiso 1 1 calc R
C781 C -0.7790(6) 0.23154(19) 0.7917(5) 0.036(3) Uiso 1 1 d D
C782 C -0.7169(6) 0.2501(2) 0.7690(5) 0.046(3) Uiso 1 1 d D
H78A H -0.6559 0.2457 0.7749 0.055 Uiso 1 1 calc R
C783 C -0.7400(6) 0.2747(2) 0.7382(5) 0.044(3) Uiso 1 1 d D
H78B H -0.6954 0.2868 0.7242 0.053 Uiso 1 1 calc R
C784 C -0.8278(6) 0.2811(2) 0.7283(5) 0.048(3) Uiso 1 1 d D
H78C H -0.8442 0.2974 0.7060 0.058 Uiso 1 1 calc R
C785 C -0.8920(6) 0.2640(2) 0.7506(6) 0.053(4) Uiso 1 1 d D
H78D H -0.9527 0.2686 0.7448 0.063 Uiso 1 1 calc R
C786 C -0.8670(6) 0.2397(2) 0.7819(5) 0.042(3) Uiso 1 1 d D
H78E H -0.9122 0.2281 0.7972 0.050 Uiso 1 1 calc R
B81 B 0.6577(10) 0.7922(3) 1.0773(7) 0.040(3) Uiso 1 1 d .
C811 C 0.6678(9) 0.82573(18) 1.0697(4) 0.045(3) Uiso 1 1 d D
C812 C 0.6963(9) 0.8389(2) 1.0179(4) 0.055(4) Uiso 1 1 d D
H81A H 0.7112 0.8274 0.9850 0.066 Uiso 1 1 calc R
C813 C 0.7039(11) 0.8680(2) 1.0123(5) 0.078(5) Uiso 1 1 d D
H81B H 0.7238 0.8759 0.9763 0.093 Uiso 1 1 calc R
C814 C 0.6824(13) 0.8852(2) 1.0589(6) 0.089(6) Uiso 1 1 d D
H81C H 0.6862 0.9050 1.0548 0.107 Uiso 1 1 calc R
C815 C 0.6555(10) 0.87358(19) 1.1113(5) 0.057(4) Uiso 1 1 d D
H81D H 0.6424 0.8852 1.1442 0.069 Uiso 1 1 calc R
C816 C 0.6475(8) 0.84437(18) 1.1154(4) 0.042(3) Uiso 1 1 d D
H81E H 0.6271 0.8367 1.1516 0.051 Uiso 1 1 calc R
C821 C 0.6784(7) 0.7747(2) 1.0170(4) 0.041(3) Uiso 1 1 d D
C822 C 0.6270(8) 0.7815(2) 0.9659(4) 0.050(3) Uiso 1 1 d D
H82A H 0.5846 0.7962 0.9682 0.059 Uiso 1 1 calc R
C823 C 0.6358(9) 0.7675(3) 0.9113(4) 0.062(4) Uiso 1 1 d D
H82B H 0.6015 0.7732 0.8772 0.075 Uiso 1 1 calc R
C824 C 0.6940(8) 0.7456(2) 0.9074(4) 0.058(4) Uiso 1 1 d D
H82C H 0.6985 0.7358 0.8707 0.070 Uiso 1 1 calc R
C825 C 0.7456(8) 0.7377(2) 0.9559(4) 0.059(4) Uiso 1 1 d D
H82D H 0.7883 0.7232 0.9528 0.070 Uiso 1 1 calc R
C826 C 0.7338(8) 0.7516(2) 1.0103(4) 0.052(4) Uiso 1 1 d D
H82E H 0.7657 0.7449 1.0446 0.063 Uiso 1 1 calc R
C831 C 0.7329(5) 0.7841(2) 1.1330(4) 0.034(3) Uiso 1 1 d D
C832 C 0.8234(6) 0.7834(2) 1.1233(4) 0.041(3) Uiso 1 1 d D
H83A H 0.8427 0.7873 1.0843 0.049 Uiso 1 1 calc R
C833 C 0.8875(6) 0.7773(3) 1.1680(4) 0.053(4) Uiso 1 1 d D
H83B H 0.9482 0.7764 1.1589 0.063 Uiso 1 1 calc R
C834 C 0.8612(6) 0.7726(3) 1.2254(4) 0.050(3) Uiso 1 1 d D
H83C H 0.9039 0.7687 1.2563 0.060 Uiso 1 1 calc R
C835 C 0.7731(6) 0.7737(3) 1.2376(4) 0.057(4) Uiso 1 1 d D
H83D H 0.7549 0.7706 1.2771 0.069 Uiso 1 1 calc R
C836 C 0.7096(6) 0.7794(3) 1.1922(4) 0.047(3) Uiso 1 1 d D
H83E H 0.6490 0.7800 1.2019 0.056 Uiso 1 1 calc R
C841 C 0.5580(5) 0.78311(18) 1.0966(5) 0.038(3) Uiso 1 1 d D
C842 C 0.5395(6) 0.75622(19) 1.1173(6) 0.051(3) Uiso 1 1 d D
H84A H 0.5867 0.7431 1.1213 0.061 Uiso 1 1 calc R
C843 C 0.4546(6) 0.74752(19) 1.1324(6) 0.048(3) Uiso 1 1 d D
H84B H 0.4454 0.7293 1.1482 0.057 Uiso 1 1 calc R
C844 C 0.3850(6) 0.76583(19) 1.1240(6) 0.049(3) Uiso 1 1 d D
H84C H 0.3267 0.7599 1.1321 0.058 Uiso 1 1 calc R
C845 C 0.3993(6) 0.79260(19) 1.1040(5) 0.045(3) Uiso 1 1 d D
H84D H 0.3512 0.8053 1.0988 0.054 Uiso 1 1 calc R
C846 C 0.4853(6) 0.80116(17) 1.0914(5) 0.034(3) Uiso 1 1 d D
H84E H 0.4945 0.8199 1.0788 0.041 Uiso 1 1 calc R
B85 B 0.6433(9) 0.3016(3) 1.0241(6) 0.033(3) Uiso 1 1 d .
C851 C 0.7396(6) 0.28597(19) 1.0433(5) 0.035(3) Uiso 1 1 d D
C852 C 0.8222(6) 0.2957(2) 1.0262(5) 0.043(3) Uiso 1 1 d D
H85A H 0.8254 0.3131 1.0059 0.051 Uiso 1 1 calc R
C853 C 0.9005(6) 0.2806(2) 1.0378(6) 0.053(4) Uiso 1 1 d D
H85B H 0.9552 0.2877 1.0248 0.064 Uiso 1 1 calc R
C854 C 0.8979(7) 0.2556(2) 1.0678(7) 0.070(4) Uiso 1 1 d D
H85C H 0.9513 0.2460 1.0776 0.084 Uiso 1 1 calc R
C855 C 0.8183(7) 0.2445(2) 1.0840(7) 0.066(4) Uiso 1 1 d D
H85D H 0.8157 0.2266 1.1025 0.080 Uiso 1 1 calc R
C856 C 0.7412(6) 0.2602(2) 1.0726(6) 0.049(3) Uiso 1 1 d D
H85E H 0.6868 0.2527 1.0856 0.059 Uiso 1 1 calc R
C861 C 0.6533(6) 0.33580(15) 1.0145(4) 0.028(2) Uiso 1 1 d D
C862 C 0.7079(6) 0.35285(16) 1.0509(4) 0.031(3) Uiso 1 1 d D
H86A H 0.7448 0.3440 1.0805 0.037 Uiso 1 1 calc R
C863 C 0.7111(7) 0.38203(16) 1.0463(5) 0.044(3) Uiso 1 1 d D
H86B H 0.7488 0.3927 1.0724 0.053 Uiso 1 1 calc R
C864 C 0.6589(7) 0.39520(17) 1.0032(5) 0.044(3) Uiso 1 1 d D
H86C H 0.6603 0.4151 0.9996 0.052 Uiso 1 1 calc R
C865 C 0.6049(7) 0.37957(16) 0.9657(4) 0.038(3) Uiso 1 1 d D
H86D H 0.5681 0.3886 0.9364 0.045 Uiso 1 1 calc R
C866 C 0.6039(7) 0.35023(16) 0.9705(4) 0.036(3) Uiso 1 1 d D
H86E H 0.5682 0.3397 0.9429 0.043 Uiso 1 1 calc R
C871 C 0.6094(7) 0.2849(2) 0.9639(4) 0.037(3) Uiso 1 1 d D
C872 C 0.6392(7) 0.2923(2) 0.9076(4) 0.040(3) Uiso 1 1 d D
H87A H 0.6741 0.3087 0.9037 0.048 Uiso 1 1 calc R
C873 C 0.6190(8) 0.2761(2) 0.8567(4) 0.052(4) Uiso 1 1 d D
H87B H 0.6401 0.2816 0.8190 0.063 Uiso 1 1 calc R
C874 C 0.5688(9) 0.2522(2) 0.8614(4) 0.060(4) Uiso 1 1 d D
H87C H 0.5558 0.2412 0.8269 0.071 Uiso 1 1 calc R
C875 C 0.5373(9) 0.2443(2) 0.9154(5) 0.065(4) Uiso 1 1 d D
H87D H 0.5018 0.2279 0.9187 0.078 Uiso 1 1 calc R
C876 C 0.5584(8) 0.2607(2) 0.9660(4) 0.047(3) Uiso 1 1 d D
H87E H 0.5368 0.2549 1.0033 0.056 Uiso 1 1 calc R
C881 C 0.5728(5) 0.2985(2) 1.0798(3) 0.026(2) Uiso 1 1 d D
C882 C 0.4816(5) 0.3002(2) 1.0682(4) 0.036(3) Uiso 1 1 d D
H88A H 0.4606 0.3014 1.0279 0.043 Uiso 1 1 calc R
C883 C 0.4199(5) 0.3001(2) 1.1133(4) 0.040(3) Uiso 1 1 d D
H88B H 0.3585 0.3014 1.1037 0.048 Uiso 1 1 calc R
C884 C 0.4495(6) 0.2981(3) 1.1719(4) 0.042(3) Uiso 1 1 d D
H88C H 0.4082 0.2977 1.2028 0.051 Uiso 1 1 calc R
C885 C 0.5382(6) 0.2969(3) 1.1859(4) 0.045(3) Uiso 1 1 d D
H88D H 0.5584 0.2962 1.2265 0.054 Uiso 1 1 calc R
C886 C 0.5992(6) 0.2966(2) 1.1402(4) 0.041(3) Uiso 1 1 d D
H88E H 0.6604 0.2951 1.1505 0.049 Uiso 1 1 calc R
O11 O 0.63519(18) 0.54669(5) 0.68269(12) 0.042(2) Uiso 1 1 d G
C11 C 0.56747(19) 0.55846(5) 0.64511(12) 0.054(4) Uiso 1 1 d G
O12 O -0.1076(2) 0.12438(5) 0.37712(12) 0.075(3) Uiso 1 1 d G
C12 C -0.1315(2) 0.09724(5) 0.39588(13) 0.053(4) Uiso 1 1 d G
O13 O 0.39692(13) 0.37977(4) 0.84298(9) 0.044(2) Uiso 1 1 d G
C13 C 0.41756(14) 0.40868(4) 0.85105(9) 0.047(3) Uiso 1 1 d G
O14 O -0.95129(17) 0.19267(7) 0.47238(17) 0.114(5) Uiso 1 1 d G
C14 C -1.03597(17) 0.20708(7) 0.45154(19) 0.132(9) Uiso 1 1 d G
O15 O 1.0190(2) 0.64393(6) 1.00399(16) 0.060(3) Uiso 1 1 d G
C15 C 1.0842(2) 0.65588(6) 0.96675(17) 0.072(5) Uiso 1 1 d G
O16 O 0.3745(2) 0.66679(5) 1.14683(16) 0.076(3) Uiso 1 1 d G
C16 C 0.4146(2) 0.67019(5) 1.08995(16) 0.068(4) Uiso 1 1 d G
O17 O 0.03176(14) 0.32235(4) 0.60280(8) 0.065(3) Uiso 1 1 d G
C17 C 0.01874(14) 0.29322(4) 0.58624(8) 0.083(5) Uiso 1 1 d G
O18 O 0.28043(14) 0.30155(4) 0.87183(9) 0.050(2) Uiso 1 1 d G
C18 C 0.37324(14) 0.30399(4) 0.88157(10) 0.071(5) Uiso 1 1 d G
O19 O -0.23512(13) 0.32409(4) 0.65402(10) 0.114(5) Uiso 1 1 d G
C19 C -0.25865(13) 0.29679(4) 0.66492(10) 0.104(7) Uiso 1 1 d G
O20 O 0.20424(14) 0.34560(4) 0.62174(8) 0.072(3) Uiso 1 1 d G
C20 C 0.20092(14) 0.37398(4) 0.60405(8) 0.068(4) Uiso 1 1 d G
O21 O 0.08221(16) 0.19173(4) 0.59332(11) 0.111(5) Uiso 1 1 d G
C21 C 0.14291(15) 0.21358(4) 0.59893(10) 0.090(6) Uiso 1 1 d G
O22 O 0.46345(13) 0.35268(4) 0.74494(10) 0.062(3) Uiso 1 1 d G
C22 C 0.51636(13) 0.32877(4) 0.75744(11) 0.062(4) Uiso 1 1 d G
O23 O -0.17265(13) 0.36337(4) 0.80184(10) 0.041(2) Uiso 1 1 d G
C23 C -0.25841(13) 0.35156(4) 0.80625(10) 0.057(4) Uiso 1 1 d G
O24 O 0.1710(2) 0.09035(7) 0.21746(15) 0.086(4) Uiso 1 1 d G
C24 C 0.1335(3) 0.10727(7) 0.17089(14) 0.095(6) Uiso 1 1 d G
O25 O 0.1440(2) 0.05302(4) 0.63304(16) 0.048(2) Uiso 1 1 d G
C25 C 0.20965(19) 0.06528(4) 0.67018(16) 0.056(4) Uiso 1 1 d G
O26 O -0.5853(2) 0.11381(6) 0.98074(14) 0.083(3) Uiso 1 1 d G
C26 C -0.6210(2) 0.08601(6) 0.96346(14) 0.082(5) Uiso 1 1 d G
O27 O 0.89776(19) 0.61744(6) 0.93494(15) 0.061(3) Uiso 1 1 d G
C27 C 0.93391(18) 0.59101(6) 0.91107(15) 0.045(3) Uiso 1 1 d G
O28 O -0.6702(2) 0.14077(7) 1.06726(14) 0.066(4) Uiso 0.75 1 d PG
C28 C -0.6973(2) 0.16807(7) 1.04712(14) 0.125(11) Uiso 0.75 1 d PG
O29 O 0.6771(2) 0.62874(6) 1.11307(14) 0.101(6) Uiso 0.75 1 d PG
C29 C 0.6675(2) 0.61271(6) 1.16464(14) 0.044(4) Uiso 0.75 1 d PG
O30 O 0.5149(2) 0.17681(6) 0.34303(15) 0.110(6) Uiso 0.75 1 d PG
C30 C 0.5951(2) 0.16174(6) 0.35656(17) 0.096(8) Uiso 0.75 1 d PG
O31 O -1.0761(2) 0.14412(9) 1.05069(19) 0.084(5) Uiso 0.75 1 d PG
C31 C -1.0983(2) 0.17104(9) 1.0645(2) 0.129(11) Uiso 0.75 1 d PG
O32 O -0.1888(2) 0.20374(6) 0.33511(10) 0.090(7) Uiso 0.50 1 d PG
C32 C -0.1405(2) 0.22401(6) 0.30638(9) 0.048(7) Uiso 0.50 1 d PG
O33 O -0.5467(2) 0.20460(7) 1.15444(13) 0.105(9) Uiso 0.50 1 d PG
C33 C -0.5412(2) 0.22203(7) 1.09960(13) 0.084(11) Uiso 0.50 1 d PG
O34 O -0.5516(2) 0.14813(7) 1.15749(13) 0.079(7) Uiso 0.50 1 d PG
C34 C -0.4820(3) 0.13197(7) 1.19143(13) 0.069(9) Uiso 0.50 1 d PG
O35 O -0.9593(2) 0.14086(8) 0.96944(18) 0.052(5) Uiso 0.50 1 d PG
C35 C -0.8762(2) 0.13163(7) 0.99042(17) 0.073(9) Uiso 0.50 1 d PG
Cl3 Cl -0.05682(13) 0.32826(4) 0.72075(8) 0.0598(10) Uani 1 1 d G

loop_
_atom_site_aniso_label
_atom_site_aniso_U_11
_atom_site_aniso_U_22
_atom_site_aniso_U_33
_atom_site_aniso_U_23
_atom_site_aniso_U_13
_atom_site_aniso_U_12
La1 0.0345(4) 0.0268(3) 0.0229(3) 0.0033(3) 0.0117(3) -0.0018(3)
La2 0.0325(4) 0.0268(3) 0.0179(3) 0.0025(3) 0.0097(3) -0.0015(3)
La3 0.0200(3) 0.0261(3) 0.0082(3) 0.0015(3) 0.0023(2) -0.0001(3)
La4 0.0202(4) 0.0298(3) 0.0075(3) 0.0012(3) 0.0011(2) 0.0034(3)
Cl1 0.0327(19) 0.0512(19) 0.0434(19) 0.0080(14) 0.0116(15) -0.0035(14)
Cl2 0.0341(18) 0.0482(18) 0.0368(17) 0.0080(14) 0.0073(14) 0.0008(14)
Cl4 0.0345(18) 0.0469(17) 0.0173(14) -0.0033(12) 0.0041(12) 0.0034(13)
Cl3 0.074(3) 0.072(2) 0.0341(18) -0.0153(16) 0.0096(17) -0.0057(19)

loop_
_atom_type_symbol
_atom_type_description
_atom_type_scat_dispersion_real
_atom_type_scat_dispersion_imag
_atom_type_scat_source
C C 0.0033 0.0016 'International Tables Vol C Tables 4.2.6.8 and 6.1.1.4'
H H 0.0000 0.0000 'International Tables Vol C Tables 4.2.6.8 and 6.1.1.4'
B B 0.0013 0.0007 'International Tables Vol C Tables 4.2.6.8 and 6.1.1.4'
N N 0.0061 0.0033 'International Tables Vol C Tables 4.2.6.8 and 6.1.1.4'
O O 0.0106 0.0060 'International Tables Vol C Tables 4.2.6.8 and 6.1.1.4'
Cl Cl 0.1484 0.1585 'International Tables Vol C Tables 4.2.6.8 and 6.1.1.4'
La La -0.2871 2.4523 'International Tables Vol C Tables 4.2.6.8 and 6.1.1.4'

loop_
_geom_angle_atom_site_label_1
_geom_angle_atom_site_label_2
_geom_angle_atom_site_label_3
_geom_angle
_geom_angle_site_symmetry_3
_geom_angle_publ_flag
O120 La1 O110 73.3(3) . yes
O130 La1 O110 145.1(2) . ?
O140 La1 O110 70.1(2) . yes
O150 La1 O110 77.5(3) . yes
O150 La1 O120 83.0(3) . ?
O120 La1 O130 141.6(3) . ?
O150 La1 O130 103.2(3) . ?
O120 La1 O140 140.6(3) . ?
O130 La1 O140 76.3(2) . yes
O150 La1 O140 75.5(3) . yes
O110 La1 Cl1 83.67(18) . ?
O120 La1 Cl1 107.6(2) . ?
O130 La1 Cl1 82.9(2) . ?
O140 La1 Cl1 82.44(19) . ?
O150 La1 Cl1 154.8(2) . ?
O250 La2 O210 76.9(3) . yes
O220 La2 O210 75.3(3) . yes
O240 La2 O210 142.4(2) . ?
O250 La2 O220 115.3(3) . ?
O250 La2 O230 148.7(3) . ?
O220 La2 O230 73.1(2) . yes
O240 La2 O230 73.3(2) . yes
O210 La2 O230 76.4(2) . yes
O220 La2 O240 74.9(3) . yes
O250 La2 O240 137.4(3) . ?
O210 La2 Cl2 77.38(19) . yes
O220 La2 Cl2 142.4(2) . ?
O230 La2 Cl2 75.68(18) . ?
O240 La2 Cl2 115.22(19) . ?
O250 La2 Cl2 82.7(2) . ?
O310 La3 O320 89.0(2) . yes
O310 La3 O330 145.6(2) . ?
O310 La3 O340 135.9(2) . ?
O310 La3 O350 130.9(2) . ?
O320 La3 O330 69.7(2) . yes
O320 La3 O350 138.4(2) . ?
O340 La3 O350 72.6(2) . yes
O340 La3 O320 86.4(2) . ?
O340 La3 O330 71.5(2) . yes
O350 La3 O330 69.7(2) . yes
O420 La4 O410 73.4(3) . yes
O420 La4 O430 137.2(3) . ?
O420 La4 O440 74.8(3) . yes
O430 La4 O410 70.4(2) . yes
O440 La4 O410 75.8(2) . yes
O440 La4 O430 74.7(2) . yes
O450 La4 O420 143.7(3) . ?
O450 La4 O440 107.3(2) . ?
O450 La4 O430 74.8(2) . yes
O450 La4 O410 142.9(2) . ?
O410 La4 Cl4 82.26(17) . ?
O420 La4 Cl4 111.8(2) . ?
O430 La4 Cl4 85.36(18) . ?
O440 La4 Cl4 154.19(19) . ?
O450 La4 Cl4 82.46(19) . ?
N110 O110 La1 134.4(5) . yes
N120 O120 La1 132.0(6) . yes
N130 O130 La1 131.6(6) . yes
N140 O140 La1 133.7(6) . yes
N150 O150 La1 145.3(7) . yes
N210 O210 La2 134.3(6) . yes
N220 O220 La2 134.8(6) . yes
N230 O230 La2 130.6(5) . yes
N240 O240 La2 138.7(6) . yes
N250 O250 La2 153.2(6) . yes
N310 O310 La3 154.4(6) . yes
N320 O320 La3 150.2(6) . yes
N330 O330 La3 138.5(5) . yes
N340 O340 La3 130.4(6) . yes
N350 O350 La3 140.9(6) . yes
N410 O410 La4 135.5(5) . yes
N420 O420 La4 131.5(6) . yes
N430 O430 La4 132.0(5) . yes
N440 O440 La4 137.2(6) . yes
N450 O450 La4 131.5(6) . yes
O110 N110 C115 119.6(6) . ?
O110 N110 C111 119.5(6) . ?
C115 N110 C111 120.8(6) . ?
N110 C111 C112 119.3(6) . ?
C111 C112 C113 121.7(6) . ?
C112 C113 C114 117.1(6) . ?
C112 C113 C243 119.5(7) 2_654 ?
C114 C113 C243 123.2(7) 2_654 ?
C115 C114 C113 120.1(6) . ?
N110 C115 C114 121.0(6) . ?
O120 N120 C125 118.5(7) . ?
O120 N120 C121 121.1(7) . ?
C125 N120 C121 120.4(6) . ?
N120 C121 C122 120.9(7) . ?
C121 C122 C123 120.0(6) . ?
C124 C123 C122 117.5(6) . ?
C124 C123 C233 118.7(7) 2_554 ?
C122 C123 C233 123.7(7) 2_554 ?
C125 C124 C123 121.1(7) . ?
N120 C125 C124 120.0(7) . ?
C131 N130 C135 120.3(6) . ?
C131 N130 O130 118.1(7) . ?
C135 N130 O130 121.6(7) . ?
N130 C131 C132 120.1(7) . ?
C131 C132 C133 121.3(7) . ?
C132 C133 C134 116.9(6) . ?
C132 C133 C453 122.2(7) 2_564 ?
C134 C133 C453 120.9(7) 2_564 ?
C135 C134 C133 120.6(6) . ?
N130 C135 C134 120.7(7) . ?
O140 N140 C141 121.4(7) . ?
O140 N140 C145 117.3(7) . ?
C141 N140 C145 121.3(6) . ?
N140 C141 C142 120.3(6) . ?
C141 C142 C143 120.5(7) . ?
C144 C143 C142 116.9(6) . ?
C144 C143 C223 122.6(7) 1_655 ?
C142 C143 C223 120.5(7) 1_655 ?
C145 C144 C143 121.4(7) . ?
N140 C145 C144 119.5(7) . ?
C155 N150 C151 121.6(6) . ?
C155 N150 O150 120.4(7) . ?
C151 N150 O150 117.9(7) . ?
N150 C151 C152 119.5(6) . ?
C151 C152 C153 120.5(6) . ?
C154 C153 C152 117.5(6) . ?
C154 C153 C213 120.0(7) . ?
C152 C153 C213 122.5(7) . ?
C155 C154 C153 120.8(6) . ?
N150 C155 C154 119.6(6) . ?
O210 N210 C211 119.3(6) . ?
O210 N210 C215 119.2(6) . ?
C211 N210 C215 121.5(6) . ?
N210 C211 C212 119.6(6) . ?
C211 C212 C213 120.4(6) . ?
C212 C213 C214 118.1(6) . ?
C212 C213 C153 119.9(7) . ?
C214 C213 C153 122.0(7) . ?
C215 C214 C213 120.2(6) . ?
N210 C215 C214 119.9(6) . ?
O220 N220 C225 120.6(7) . ?
O220 N220 C221 119.5(7) . ?
C225 N220 C221 119.9(6) . ?
N220 C221 C222 120.8(6) . ?
C221 C222 C223 120.6(6) . ?
C222 C223 C224 117.0(6) . ?
C222 C223 C143 123.0(7) 1_455 ?
C224 C223 C143 120.0(7) 1_455 ?
C225 C224 C223 120.9(7) . ?
N220 C225 C224 120.6(7) . ?
O230 N230 C231 116.6(6) . ?
O230 N230 C235 122.8(6) . ?
C231 N230 C235 120.6(6) . ?
N230 C231 C232 120.4(6) . ?
C231 C232 C233 120.9(6) . ?
C234 C233 C232 116.7(6) . ?
C234 C233 C123 119.8(7) 2 ?
C232 C233 C123 123.3(7) 2 ?
C235 C234 C233 121.3(6) . ?
N230 C235 C234 119.9(6) . ?
O240 N240 C245 121.7(6) . ?
O240 N240 C241 118.1(6) . ?
C245 N240 C241 120.1(6) . ?
N240 C241 C242 120.0(6) . ?
C241 C242 C243 121.7(6) . ?
C242 C243 C244 116.2(6) . ?
C242 C243 C113 123.7(7) 2_455 ?
C244 C243 C113 120.0(6) 2_455 ?
C245 C244 C243 120.6(6) . ?
N240 C245 C244 121.2(6) . ?
O250 N250 C251 121.6(7) . ?
O250 N250 C255 117.7(7) . ?
C251 N250 C255 120.5(6) . ?
N250 C251 C252 120.6(7) . ?
C251 C252 C253 120.8(6) . ?
C252 C253 C254 116.7(6) . ?
C252 C253 C313 122.4(7) . ?
C254 C253 C313 120.9(6) . ?
C255 C254 C253 121.3(6) . ?
N250 C255 C254 119.9(6) . ?
O310 N310 C311 118.1(6) . ?
O310 N310 C315 121.7(7) . ?
C311 N310 C315 120.1(6) . ?
N310 C311 C312 121.0(6) . ?
C311 C312 C313 120.4(6) . ?
C312 C313 C314 117.2(6) . ?
C312 C313 C253 121.0(7) . ?
C314 C313 C253 121.7(6) . ?
C315 C314 C313 120.9(6) . ?
N310 C315 C314 120.3(6) . ?
C325 N320 C321 121.1(6) . ?
C325 N320 O320 119.2(6) . ?
C321 N320 O320 119.7(6) . ?
N320 C321 C322 120.0(6) . ?
C321 C322 C323 120.6(6) . ?
C324 C323 C322 117.6(6) . ?
C324 C323 C443 120.4(6) 2_465 ?
C322 C323 C443 122.0(6) 2_465 ?
C325 C324 C323 120.3(6) . ?
N320 C325 C324 120.3(6) . ?
O330 N330 C331 119.7(6) . ?
O330 N330 C335 120.5(6) . ?
C331 N330 C335 119.6(6) . ?
N330 C331 C332 120.8(6) . ?
C331 C332 C333 121.8(6) . ?
C332 C333 C334 115.7(6) . ?
C332 C333 C423 122.7(6) 1_455 ?
C334 C333 C423 121.4(6) 1_455 ?
C335 C334 C333 121.8(6) . ?
N330 C335 C334 120.2(6) . ?
O340 N340 C341 118.8(6) . ?
O340 N340 C345 119.7(6) . ?
C341 N340 C345 121.4(6) . ?
N340 C341 C342 120.4(6) . ?
C341 C342 C343 119.8(6) . ?
C344 C343 C342 118.0(6) . ?
C344 C343 C433 119.2(6) 2_565 ?
C342 C343 C433 122.8(6) 2_565 ?
C345 C344 C343 121.0(6) . ?
N340 C345 C344 119.3(6) . ?
O350 N350 C355 121.1(6) . ?
O350 N350 C351 118.5(6) . ?
C355 N350 C351 120.4(6) . ?
N350 C351 C352 121.0(6) . ?
C351 C352 C353 120.2(6) . ?
C352 C353 C354 117.2(6) . ?
C352 C353 C413 122.8(6) . ?
C354 C353 C413 120.0(6) . ?
C355 C354 C353 121.0(6) . ?
N350 C355 C354 120.1(6) . ?
O410 N410 C415 119.4(6) . ?
O410 N410 C411 120.4(6) . ?
C415 N410 C411 120.2(6) . ?
N410 C411 C412 120.0(6) . ?
C411 C412 C413 121.4(6) . ?
C412 C413 C414 117.0(6) . ?
C412 C413 C353 120.0(6) . ?
C414 C413 C353 123.0(6) . ?
C415 C414 C413 120.5(6) . ?
N410 C415 C414 120.9(6) . ?
O420 N420 C425 120.3(7) . ?
O420 N420 C421 119.6(7) . ?
C425 N420 C421 120.1(6) . ?
N420 C421 C422 120.4(6) . ?
C421 C422 C423 121.3(6) . ?
C422 C423 C424 116.0(6) . ?
C422 C423 C333 121.7(6) 1_655 ?
C424 C423 C333 122.0(6) 1_655 ?
C425 C424 C423 121.4(6) . ?
N420 C425 C424 120.5(6) . ?
O430 N430 C431 121.8(6) . ?
O430 N430 C435 118.2(6) . ?
C431 N430 C435 120.0(6) . ?
N430 C431 C432 121.1(6) . ?
C431 C432 C433 120.2(6) . ?
C434 C433 C432 117.2(6) . ?
C434 C433 C343 119.8(6) 2_564 ?
C432 C433 C343 122.9(6) 2_564 ?
C435 C434 C433 120.9(6) . ?
N430 C435 C434 120.5(6) . ?
O440 N440 C441 119.3(6) . ?
O440 N440 C445 118.1(6) . ?
C441 N440 C445 122.6(6) . ?
N440 C441 C442 119.6(6) . ?
C441 C442 C443 119.8(6) . ?
C444 C443 C442 118.4(6) . ?
C444 C443 C323 120.4(6) 2_664 ?
C442 C443 C323 121.2(6) 2_664 ?
C445 C444 C443 120.3(6) . ?
N440 C445 C444 119.1(6) . ?
O450 N450 C455 119.3(7) . ?
O450 N450 C451 121.0(7) . ?
C455 N450 C451 119.6(6) . ?
N450 C451 C452 120.7(7) . ?
C451 C452 C453 121.0(7) . ?
C454 C453 C452 116.8(6) . ?
C454 C453 C133 121.1(7) 2_565 ?
C452 C453 C133 122.1(7) 2_565 ?
C455 C454 C453 120.6(6) . ?
N450 C455 C454 121.2(7) . ?
C531 B51 C521 111.4(8) . ?
C531 B51 C511 105.9(8) . ?
C521 B51 C511 115.0(8) . ?
C531 B51 C541 111.7(8) . ?
C521 B51 C541 103.6(8) . ?
C511 B51 C541 109.4(7) . ?
C512 C511 C516 115.1(6) . ?
C512 C511 B51 126.0(7) . ?
C516 C511 B51 118.9(7) . ?
C511 C512 C513 123.2(6) . ?
C514 C513 C512 119.1(6) . ?
C515 C514 C513 120.4(7) . ?
C514 C515 C516 119.4(6) . ?
C511 C516 C515 122.8(6) . ?
C522 C521 C526 115.3(6) . ?
C522 C521 B51 123.0(7) . ?
C526 C521 B51 121.5(7) . ?
C521 C522 C523 122.8(6) . ?
C524 C523 C522 119.2(6) . ?
C525 C524 C523 120.4(6) . ?
C524 C525 C526 119.1(6) . ?
C521 C526 C525 123.2(6) . ?
C536 C531 C532 114.7(6) . ?
C536 C531 B51 123.8(7) . ?
C532 C531 B51 121.3(7) . ?
C533 C532 C531 123.0(7) . ?
C534 C533 C532 119.6(6) . ?
C533 C534 C535 119.9(7) . ?
C534 C535 C536 119.3(7) . ?
C531 C536 C535 123.1(6) . ?
C546 C541 C542 115.5(6) . ?
C546 C541 B51 125.0(7) . ?
C542 C541 B51 119.4(7) . ?
C541 C542 C543 123.2(6) . ?
C544 C543 C542 118.7(6) . ?
C543 C544 C545 120.7(7) . ?
C544 C545 C546 119.6(6) . ?
C541 C546 C545 122.2(6) . ?
C581 B55 C571 113.9(8) . ?
C581 B55 C551 113.3(8) . ?
C571 B55 C551 104.1(8) . ?
C581 B55 C561 101.8(8) . ?
C571 B55 C561 110.7(8) . ?
C551 B55 C561 113.4(8) . ?
C556 C551 C552 116.6(6) . ?
C556 C551 B55 122.3(7) . ?
C552 C551 B55 120.7(6) . ?
C551 C552 C553 121.6(6) . ?
C554 C553 C552 119.4(6) . ?
C553 C554 C555 121.2(7) . ?
C554 C555 C556 118.6(6) . ?
C551 C556 C555 122.5(6) . ?
C562 C561 C566 115.9(6) . ?
C562 C561 B55 121.1(7) . ?
C566 C561 B55 122.4(7) . ?
C561 C562 C563 122.4(6) . ?
C564 C563 C562 119.1(6) . ?
C565 C564 C563 120.7(7) . ?
C564 C565 C566 119.3(6) . ?
C561 C566 C565 122.4(6) . ?
C572 C571 C576 115.4(6) . ?
C572 C571 B55 122.7(7) . ?
C576 C571 B55 121.7(7) . ?
C571 C572 C573 122.7(6) . ?
C574 C573 C572 119.4(6) . ?
C573 C574 C575 120.2(6) . ?
C574 C575 C576 119.7(6) . ?
C571 C576 C575 122.4(6) . ?
C582 C581 C586 115.5(6) . ?
C582 C581 B55 123.6(7) . ?
C586 C581 B55 120.8(7) . ?
C581 C582 C583 123.1(6) . ?
C584 C583 C582 118.7(6) . ?
C583 C584 C585 121.0(7) . ?
C584 C585 C586 119.3(6) . ?
C581 C586 C585 122.3(6) . ?
C641 B61 C621 105.1(10) . ?
C641 B61 C611 112.8(10) . ?
C621 B61 C611 114.3(10) . ?
C641 B61 C631 110.6(9) . ?
C621 B61 C631 111.2(9) . ?
C611 B61 C631 102.9(10) . ?
C616 C611 C612 114.8(6) . ?
C616 C611 B61 124.0(8) . ?
C612 C611 B61 120.9(8) . ?
C613 C612 C611 123.5(7) . ?
C614 C613 C612 118.9(7) . ?
C613 C614 C615 120.2(7) . ?
C614 C615 C616 119.9(7) . ?
C611 C616 C615 122.5(7) . ?
C626 C621 C622 113.8(6) . ?
C626 C621 B61 121.4(8) . ?
C622 C621 B61 124.5(8) . ?
C623 C622 C621 123.0(6) . ?
C624 C623 C622 120.4(7) . ?
C623 C624 C625 119.2(7) . ?
C624 C625 C626 118.9(7) . ?
C621 C626 C625 124.5(7) . ?
C632 C631 C636 115.4(6) . ?
C632 C631 B61 123.1(8) . ?
C636 C631 B61 121.3(8) . ?
C631 C632 C633 122.6(7) . ?
C634 C633 C632 119.4(7) . ?
C635 C634 C633 120.5(7) . ?
C634 C635 C636 119.0(7) . ?
C631 C636 C635 123.0(7) . ?
C646 C641 C642 114.6(6) . ?
C646 C641 B61 118.8(8) . ?
C642 C641 B61 126.1(8) . ?
C643 C642 C641 123.2(7) . ?
C644 C643 C642 119.4(7) . ?
C643 C644 C645 120.0(7) . ?
C644 C645 C646 119.4(7) . ?
C645 C646 C641 123.4(7) . ?
C681 B65 C671 114.3(9) . ?
C681 B65 C651 112.0(8) . ?
C671 B65 C651 105.2(9) . ?
C681 B65 C661 103.3(9) . ?
C671 B65 C661 110.0(8) . ?
C651 B65 C661 112.3(9) . ?
C652 C651 C656 114.8(6) . ?
C652 C651 B65 124.9(7) . ?
C656 C651 B65 119.8(7) . ?
C651 C652 C653 123.2(6) . ?
C654 C653 C652 119.3(7) . ?
C655 C654 C653 120.4(7) . ?
C654 C655 C656 119.2(6) . ?
C651 C656 C655 123.1(6) . ?
C666 C661 C662 115.1(6) . ?
C666 C661 B65 122.0(7) . ?
C662 C661 B65 122.1(7) . ?
C661 C662 C663 123.1(6) . ?
C664 C663 C662 119.1(6) . ?
C663 C664 C665 120.3(7) . ?
C664 C665 C666 119.3(7) . ?
C665 C666 C661 123.0(6) . ?
C676 C671 C672 114.6(6) . ?
C676 C671 B65 123.6(7) . ?
C672 C671 B65 121.3(7) . ?
C673 C672 C671 122.6(6) . ?
C674 C673 C672 120.1(7) . ?
C675 C674 C673 119.8(7) . ?
C674 C675 C676 119.2(7) . ?
C671 C676 C675 123.6(6) . ?
C686 C681 C682 114.9(6) . ?
C686 C681 B65 121.8(7) . ?
C682 C681 B65 122.8(7) . ?
C681 C682 C683 122.0(6) . ?
C684 C683 C682 120.2(6) . ?
C683 C684 C685 120.5(7) . ?
C684 C685 C686 118.1(6) . ?
C681 C686 C685 124.2(6) . ?
C711 B71 C721 116.1(9) . ?
C711 B71 C741 112.1(9) . ?
C721 B71 C741 102.8(9) . ?
C711 B71 C731 105.0(9) . ?
C721 B71 C731 110.2(8) . ?
C741 B71 C731 110.8(9) . ?
C712 C711 C716 115.2(6) . ?
C712 C711 B71 122.3(7) . ?
C716 C711 B71 122.3(7) . ?
C711 C712 C713 123.3(6) . ?
C714 C713 C712 118.8(6) . ?
C713 C714 C715 120.7(7) . ?
C714 C715 C716 119.4(7) . ?
C711 C716 C715 122.6(6) . ?
C726 C721 C722 114.9(6) . ?
C726 C721 B71 119.4(8) . ?
C722 C721 B71 125.5(8) . ?
C721 C722 C723 123.1(7) . ?
C724 C723 C722 119.2(7) . ?
C725 C724 C723 120.4(7) . ?
C724 C725 C726 119.2(6) . ?
C721 C726 C725 123.2(7) . ?
C732 C731 C736 116.5(6) . ?
C732 C731 B71 124.6(7) . ?
C736 C731 B71 118.6(7) . ?
C731 C732 C733 122.1(6) . ?
C734 C733 C732 119.4(7) . ?
C735 C734 C733 120.3(7) . ?
C734 C735 C736 119.8(6) . ?
C731 C736 C735 121.7(6) . ?
C742 C741 C746 115.3(6) . ?
C742 C741 B71 124.5(8) . ?
C746 C741 B71 120.1(8) . ?
C741 C742 C743 123.0(7) . ?
C744 C743 C742 119.5(7) . ?
C745 C744 C743 119.7(7) . ?
C744 C745 C746 120.1(7) . ?
C745 C746 C741 122.3(7) . ?
C751 B75 C781 112.5(9) . ?
C751 B75 C771 106.7(9) . ?
C781 B75 C771 112.2(9) . ?
C751 B75 C761 111.3(9) . ?
C781 B75 C761 104.0(9) . ?
C771 B75 C761 110.2(9) . ?
C752 C751 C756 114.3(7) . ?
C752 C751 B75 120.8(8) . ?
C756 C751 B75 124.8(8) . ?
C751 C752 C753 123.8(7) . ?
C754 C753 C752 118.9(7) . ?
C753 C754 C755 120.1(8) . ?
C754 C755 C756 119.6(7) . ?
C755 C756 C751 122.9(7) . ?
C766 C761 C762 115.8(6) . ?
C766 C761 B75 120.4(8) . ?
C762 C761 B75 123.6(8) . ?
C761 C762 C763 122.3(7) . ?
C764 C763 C762 119.5(7) . ?
C763 C764 C765 120.6(7) . ?
C764 C765 C766 119.1(7) . ?
C761 C766 C765 122.4(7) . ?
C772 C771 C776 114.4(6) . ?
C772 C771 B75 125.8(8) . ?
C776 C771 B75 119.7(8) . ?
C773 C772 C771 123.5(7) . ?
C774 C773 C772 119.3(7) . ?
C775 C774 C773 119.4(7) . ?
C774 C775 C776 120.5(7) . ?
C775 C776 C771 122.7(7) . ?
C786 C781 C782 114.7(6) . ?
C786 C781 B75 121.0(8) . ?
C782 C781 B75 124.3(8) . ?
C781 C782 C783 123.2(7) . ?
C784 C783 C782 119.4(7) . ?
C785 C784 C783 120.0(7) . ?
C784 C785 C786 119.5(7) . ?
C781 C786 C785 123.2(7) . ?
C811 B81 C821 113.4(10) . ?
C811 B81 C841 112.4(10) . ?
C821 B81 C841 106.7(10) . ?
C811 B81 C831 103.9(10) . ?
C821 B81 C831 110.5(10) . ?
C841 B81 C831 110.0(10) . ?
C816 C811 C812 114.0(7) . ?
C816 C811 B81 121.8(9) . ?
C812 C811 B81 124.2(9) . ?
C813 C812 C811 123.0(7) . ?
C814 C813 C812 120.1(7) . ?
C815 C814 C813 119.6(8) . ?
C814 C815 C816 119.1(7) . ?
C811 C816 C815 124.1(7) . ?
C826 C821 C822 114.4(7) . ?
C826 C821 B81 128.8(9) . ?
C822 C821 B81 116.4(8) . ?
C821 C822 C823 122.5(7) . ?
C824 C823 C822 119.9(7) . ?
C823 C824 C825 120.4(7) . ?
C824 C825 C826 118.4(7) . ?
C821 C826 C825 124.1(7) . ?
C832 C831 C836 115.0(6) . ?
C832 C831 B81 121.7(8) . ?
C836 C831 B81 123.2(8) . ?
C831 C832 C833 123.6(7) . ?
C834 C833 C832 119.2(7) . ?
C835 C834 C833 119.5(7) . ?
C834 C835 C836 120.7(7) . ?
C835 C836 C831 122.0(7) . ?
C842 C841 C846 115.2(6) . ?
C842 C841 B81 121.9(8) . ?
C846 C841 B81 122.9(8) . ?
C841 C842 C843 123.3(7) . ?
C844 C843 C842 118.9(7) . ?
C845 C844 C843 120.4(7) . ?
C844 C845 C846 119.6(7) . ?
C841 C846 C845 122.5(6) . ?
C871 B85 C861 113.4(9) . ?
C871 B85 C851 104.0(9) . ?
C861 B85 C851 112.7(9) . ?
C871 B85 C881 112.6(9) . ?
C861 B85 C881 104.3(9) . ?
C851 B85 C881 109.9(9) . ?
C856 C851 C852 114.8(6) . ?
C856 C851 B85 120.7(8) . ?
C852 C851 B85 124.1(8) . ?
C851 C852 C853 122.5(7) . ?
C854 C853 C852 119.9(7) . ?
C853 C854 C855 120.2(7) . ?
C854 C855 C856 118.7(7) . ?
C851 C856 C855 123.7(7) . ?
C866 C861 C862 114.7(6) . ?
C866 C861 B85 121.8(7) . ?
C862 C861 B85 123.4(7) . ?
C863 C862 C861 123.8(6) . ?
C864 C863 C862 119.0(7) . ?
C865 C864 C863 119.9(7) . ?
C864 C865 C866 120.0(7) . ?
C861 C866 C865 122.5(6) . ?
C876 C871 C872 115.7(6) . ?
C876 C871 B85 122.2(8) . ?
C872 C871 B85 121.6(8) . ?
C871 C872 C873 121.9(7) . ?
C874 C873 C872 119.9(7) . ?
C875 C874 C873 120.4(7) . ?
C874 C875 C876 119.0(7) . ?
C871 C876 C875 123.1(7) . ?
C882 C881 C886 115.6(6) . ?
C882 C881 B85 120.3(7) . ?
C886 C881 B85 123.9(8) . ?
C881 C882 C883 122.9(6) . ?
C884 C883 C882 119.1(7) . ?
C885 C884 C883 120.4(7) . ?
C884 C885 C886 119.8(7) . ?
C885 C886 C881 122.2(7) . ?

loop_
_geom_bond_atom_site_label_1
_geom_bond_atom_site_label_2
_geom_bond_distance
_geom_bond_site_symmetry_2
_geom_bond_publ_flag
La1 O110 2.571(7) . yes
La1 O120 2.442(8) . yes
La1 O130 2.479(8) . yes
La1 O140 2.500(8) . yes
La1 O150 2.424(9) . yes
La1 O1 2.630(10) . ?
La1 O2 2.529(10) . ?
La1 Cl1 2.848(3) . yes
La2 O210 2.510(8) . yes
La2 O220 2.458(8) . yes
La2 O230 2.564(7) . yes
La2 O240 2.499(7) . yes
La2 O250 2.448(8) . yes
La2 O3 2.557(9) . ?
La2 O4 2.562(9) . ?
La2 Cl2 2.869(3) . yes
La3 O310 2.456(7) . yes
La3 O320 2.473(7) . yes
La3 O330 2.635(7) . yes
La3 O340 2.465(7) . yes
La3 O350 2.512(7) . yes
La3 O5 2.598(7) . ?
La3 O6 2.672(8) . ?
La3 O7 2.576(8) . ?
La3 O8 2.559(8) . ?
La4 O410 2.599(7) . yes
La4 O420 2.451(8) . yes
La4 O430 2.533(8) . yes
La4 O440 2.454(7) . yes
La4 O450 2.426(7) . yes
La4 O9 2.589(10) . ?
La4 O10 2.608(9) . ?
La4 Cl4 2.821(3) . yes
O1 C1 1.46(2) . ?
O2 C2 1.466(17) . ?
O3 C3 1.42(2) . ?
O4 C4 1.480(15) . ?
O5 C5 1.451(16) . ?
O6 C6 1.472(13) . ?
O7 C7 1.475(15) . ?
O8 C8 1.421(14) . ?
O9 C9 1.431(18) . ?
O10 C10 1.403(16) . ?
O110 N110 1.345(10) . yes
O120 N120 1.350(10) . yes
O130 N130 1.365(11) . yes
O140 N140 1.348(10) . yes
O150 N150 1.361(11) . yes
O210 N210 1.314(10) . yes
O220 N220 1.335(10) . yes
O230 N230 1.343(10) . yes
O240 N240 1.338(10) . yes
O250 N250 1.348(10) . yes
O310 N310 1.351(10) . yes
O320 N320 1.356(10) . yes
O330 N330 1.333(9) . yes
O340 N340 1.336(10) . yes
O350 N350 1.321(9) . yes
O410 N410 1.316(9) . yes
O420 N420 1.333(10) . yes
O430 N430 1.348(10) . yes
O440 N440 1.345(10) . yes
O450 N450 1.324(10) . yes
N110 C115 1.350(6) . ?
N110 C111 1.359(6) . ?
C111 C112 1.372(6) . ?
C112 C113 1.394(6) . ?
C113 C114 1.397(6) . ?
C113 C243 1.484(11) 2_654 ?
C114 C115 1.373(6) . ?
N120 C125 1.355(6) . ?
N120 C121 1.356(6) . ?
C121 C122 1.375(6) . ?
C122 C123 1.397(6) . ?
C123 C124 1.392(6) . ?
C123 C233 1.471(11) 2_554 ?
C124 C125 1.372(6) . ?
N130 C131 1.359(6) . ?
N130 C135 1.359(6) . ?
C131 C132 1.371(6) . ?
C132 C133 1.399(6) . ?
C133 C134 1.399(6) . ?
C133 C453 1.460(11) 2_564 ?
C134 C135 1.372(6) . ?
N140 C141 1.349(6) . ?
N140 C145 1.355(6) . ?
C141 C142 1.373(6) . ?
C142 C143 1.401(6) . ?
C143 C144 1.396(6) . ?
C143 C223 1.494(11) 1_655 ?
C144 C145 1.371(6) . ?
N150 C155 1.347(6) . ?
N150 C151 1.352(6) . ?
C151 C152 1.377(6) . ?
C152 C153 1.393(6) . ?
C153 C154 1.392(6) . ?
C153 C213 1.497(11) . ?
C154 C155 1.373(6) . ?
N210 C211 1.351(6) . ?
N210 C215 1.351(6) . ?
C211 C212 1.379(6) . ?
C212 C213 1.394(6) . ?
C213 C214 1.392(6) . ?
C214 C215 1.379(6) . ?
N220 C225 1.349(6) . ?
N220 C221 1.359(6) . ?
C221 C222 1.378(6) . ?
C222 C223 1.394(6) . ?
C223 C224 1.399(6) . ?
C223 C143 1.494(11) 1_455 ?
C224 C225 1.380(6) . ?
N230 C231 1.353(6) . ?
N230 C235 1.353(6) . ?
C231 C232 1.370(6) . ?
C232 C233 1.398(6) . ?
C233 C234 1.395(6) . ?
C233 C123 1.471(11) 2 ?
C234 C235 1.374(6) . ?
N240 C245 1.350(6) . ?
N240 C241 1.357(6) . ?
C241 C242 1.374(6) . ?
C242 C243 1.394(6) . ?
C243 C244 1.404(6) . ?
C243 C113 1.484(11) 2_455 ?
C244 C245 1.371(6) . ?
N250 C251 1.349(6) . ?
N250 C255 1.354(6) . ?
C251 C252 1.375(6) . ?
C252 C253 1.394(6) . ?
C253 C254 1.396(6) . ?
C253 C313 1.477(10) . ?
C254 C255 1.377(6) . ?
N310 C311 1.352(6) . ?
N310 C315 1.353(6) . ?
C311 C312 1.377(6) . ?
C312 C313 1.392(6) . ?
C313 C314 1.396(6) . ?
C314 C315 1.380(6) . ?
N320 C325 1.350(6) . ?
N320 C321 1.353(6) . ?
C321 C322 1.376(6) . ?
C322 C323 1.398(6) . ?
C323 C324 1.393(6) . ?
C323 C443 1.498(10) 2_465 ?
C324 C325 1.379(6) . ?
N330 C331 1.352(6) . ?
N330 C335 1.358(6) . ?
C331 C332 1.372(6) . ?
C332 C333 1.386(6) . ?
C333 C334 1.397(6) . ?
C333 C423 1.467(10) 1_455 ?
C334 C335 1.375(6) . ?
N340 C341 1.348(6) . ?
N340 C345 1.359(6) . ?
C341 C342 1.382(6) . ?
C342 C343 1.397(6) . ?
C343 C344 1.390(6) . ?
C343 C433 1.496(10) 2_565 ?
C344 C345 1.378(6) . ?
N350 C355 1.345(6) . ?
N350 C351 1.360(6) . ?
C351 C352 1.373(6) . ?
C352 C353 1.393(6) . ?
C353 C354 1.401(6) . ?
C353 C413 1.488(10) . ?
C354 C355 1.380(6) . ?
N410 C415 1.355(6) . ?
N410 C411 1.358(6) . ?
C411 C412 1.373(6) . ?
C412 C413 1.392(6) . ?
C413 C414 1.397(6) . ?
C414 C415 1.374(6) . ?
N420 C425 1.349(6) . ?
N420 C421 1.353(6) . ?
C421 C422 1.372(6) . ?
C422 C423 1.396(6) . ?
C423 C424 1.400(6) . ?
C423 C333 1.467(10) 1_655 ?
C424 C425 1.371(6) . ?
N430 C431 1.354(6) . ?
N430 C435 1.355(6) . ?
C431 C432 1.373(6) . ?
C432 C433 1.399(6) . ?
C433 C434 1.393(6) . ?
C433 C343 1.496(10) 2_564 ?
C434 C435 1.374(6) . ?
N440 C441 1.342(6) . ?
N440 C445 1.353(6) . ?
C441 C442 1.381(6) . ?
C442 C443 1.400(6) . ?
C443 C444 1.392(6) . ?
C443 C323 1.498(10) 2_664 ?
C444 C445 1.379(6) . ?
N450 C455 1.354(6) . ?
N450 C451 1.355(6) . ?
C451 C452 1.373(6) . ?
C452 C453 1.401(6) . ?
C453 C454 1.394(6) . ?
C453 C133 1.460(11) 2_565 ?
C454 C455 1.373(6) . ?
B51 C531 1.631(14) . ?
B51 C521 1.659(14) . ?
B51 C511 1.676(14) . ?
B51 C541 1.681(14) . ?
C511 C512 1.394(6) . ?
C511 C516 1.400(6) . ?
C512 C513 1.404(6) . ?
C513 C514 1.376(6) . ?
C514 C515 1.373(6) . ?
C515 C516 1.404(6) . ?
C521 C522 1.391(6) . ?
C521 C526 1.398(6) . ?
C522 C523 1.406(6) . ?
C523 C524 1.379(6) . ?
C524 C525 1.374(6) . ?
C525 C526 1.400(6) . ?
C531 C536 1.396(6) . ?
C531 C532 1.398(6) . ?
C532 C533 1.398(6) . ?
C533 C534 1.371(6) . ?
C534 C535 1.377(6) . ?
C535 C536 1.403(6) . ?
C541 C546 1.395(6) . ?
C541 C542 1.400(6) . ?
C542 C543 1.402(6) . ?
C543 C544 1.373(6) . ?
C544 C545 1.374(6) . ?
C545 C546 1.408(6) . ?
B55 C581 1.655(14) . ?
B55 C571 1.655(14) . ?
B55 C551 1.670(14) . ?
B55 C561 1.679(14) . ?
C551 C556 1.392(6) . ?
C551 C552 1.394(6) . ?
C552 C553 1.410(6) . ?
C553 C554 1.368(6) . ?
C554 C555 1.372(6) . ?
C555 C556 1.406(6) . ?
C561 C562 1.395(6) . ?
C561 C566 1.396(6) . ?
C562 C563 1.406(6) . ?
C563 C564 1.372(6) . ?
C564 C565 1.372(6) . ?
C565 C566 1.403(6) . ?
C571 C572 1.396(6) . ?
C571 C576 1.398(6) . ?
C572 C573 1.399(6) . ?
C573 C574 1.370(6) . ?
C574 C575 1.371(6) . ?
C575 C576 1.399(6) . ?
C581 C582 1.392(6) . ?
C581 C586 1.400(6) . ?
C582 C583 1.408(6) . ?
C583 C584 1.369(6) . ?
C584 C585 1.371(6) . ?
C585 C586 1.405(6) . ?
B61 C641 1.625(17) . ?
B61 C621 1.621(16) . ?
B61 C611 1.639(16) . ?
B61 C631 1.701(16) . ?
C611 C616 1.396(6) . ?
C611 C612 1.401(6) . ?
C612 C613 1.401(6) . ?
C613 C614 1.372(6) . ?
C614 C615 1.373(6) . ?
C615 C616 1.400(6) . ?
C621 C626 1.392(6) . ?
C621 C622 1.402(6) . ?
C622 C623 1.397(6) . ?
C623 C624 1.373(6) . ?
C624 C625 1.379(6) . ?
C625 C626 1.397(6) . ?
C631 C632 1.395(6) . ?
C631 C636 1.398(6) . ?
C632 C633 1.403(6) . ?
C633 C634 1.374(6) . ?
C634 C635 1.373(6) . ?
C635 C636 1.402(6) . ?
C641 C646 1.398(6) . ?
C641 C642 1.399(6) . ?
C642 C643 1.399(6) . ?
C643 C644 1.374(6) . ?
C644 C645 1.379(6) . ?
C645 C646 1.396(6) . ?
B65 C681 1.628(15) . ?
B65 C671 1.647(14) . ?
B65 C651 1.652(15) . ?
B65 C661 1.668(14) . ?
C651 C652 1.397(6) . ?
C651 C656 1.401(6) . ?
C652 C653 1.401(6) . ?
C653 C654 1.375(6) . ?
C654 C655 1.373(6) . ?
C655 C656 1.404(6) . ?
C661 C666 1.397(6) . ?
C661 C662 1.397(6) . ?
C662 C663 1.398(6) . ?
C663 C664 1.375(6) . ?
C664 C665 1.377(6) . ?
C665 C666 1.396(6) . ?
C671 C676 1.396(6) . ?
C671 C672 1.404(6) . ?
C672 C673 1.398(6) . ?
C673 C674 1.374(6) . ?
C674 C675 1.373(6) . ?
C675 C676 1.401(6) . ?
C681 C686 1.394(6) . ?
C681 C682 1.399(6) . ?
C682 C683 1.402(6) . ?
C683 C684 1.370(6) . ?
C684 C685 1.376(6) . ?
C685 C686 1.399(6) . ?
B71 C711 1.635(15) . ?
B71 C721 1.654(15) . ?
B71 C741 1.653(15) . ?
B71 C731 1.686(15) . ?
C711 C712 1.397(6) . ?
C711 C716 1.398(6) . ?
C712 C713 1.401(6) . ?
C713 C714 1.372(6) . ?
C714 C715 1.374(6) . ?
C715 C716 1.402(6) . ?
C721 C726 1.396(6) . ?
C721 C722 1.397(6) . ?
C722 C723 1.405(6) . ?
C723 C724 1.376(6) . ?
C724 C725 1.374(6) . ?
C725 C726 1.405(6) . ?
C731 C732 1.393(6) . ?
C731 C736 1.399(6) . ?
C732 C733 1.405(6) . ?
C733 C734 1.374(6) . ?
C734 C735 1.372(6) . ?
C735 C736 1.404(6) . ?
C741 C742 1.395(6) . ?
C741 C746 1.401(6) . ?
C742 C743 1.401(6) . ?
C743 C744 1.377(6) . ?
C744 C745 1.373(6) . ?
C745 C746 1.400(6) . ?
B75 C751 1.638(15) . ?
B75 C781 1.647(15) . ?
B75 C771 1.652(16) . ?
B75 C761 1.702(15) . ?
C751 C752 1.392(6) . ?
C751 C756 1.402(6) . ?
C752 C753 1.398(6) . ?
C753 C754 1.372(6) . ?
C754 C755 1.370(6) . ?
C755 C756 1.399(6) . ?
C761 C766 1.398(6) . ?
C761 C762 1.399(6) . ?
C762 C763 1.402(6) . ?
C763 C764 1.374(6) . ?
C764 C765 1.375(6) . ?
C765 C766 1.406(6) . ?
C771 C772 1.401(6) . ?
C771 C776 1.403(6) . ?
C772 C773 1.400(6) . ?
C773 C774 1.378(6) . ?
C774 C775 1.370(6) . ?
C775 C776 1.397(6) . ?
C781 C786 1.397(6) . ?
C781 C782 1.397(6) . ?
C782 C783 1.400(6) . ?
C783 C784 1.374(6) . ?
C784 C785 1.374(6) . ?
C785 C786 1.400(6) . ?
B81 C811 1.612(17) . ?
B81 C821 1.628(17) . ?
B81 C841 1.643(17) . ?
B81 C831 1.705(17) . ?
C811 C816 1.397(6) . ?
C811 C812 1.401(6) . ?
C812 C813 1.397(6) . ?
C813 C814 1.376(6) . ?
C814 C815 1.373(6) . ?
C815 C816 1.400(6) . ?
C821 C826 1.394(6) . ?
C821 C822 1.402(6) . ?
C822 C823 1.404(6) . ?
C823 C824 1.371(6) . ?
C824 C825 1.370(6) . ?
C825 C826 1.405(6) . ?
C831 C832 1.395(6) . ?
C831 C836 1.404(6) . ?
C832 C833 1.402(6) . ?
C833 C834 1.378(6) . ?
C834 C835 1.371(6) . ?
C835 C836 1.401(6) . ?
C841 C842 1.394(6) . ?
C841 C846 1.399(6) . ?
C842 C843 1.402(6) . ?
C843 C844 1.376(6) . ?
C844 C845 1.371(6) . ?
C845 C846 1.401(6) . ?
B85 C871 1.634(16) . ?
B85 C861 1.653(15) . ?
B85 C851 1.678(16) . ?
B85 C881 1.676(15) . ?
C851 C856 1.394(6) . ?
C851 C852 1.398(6) . ?
C852 C853 1.401(6) . ?
C853 C854 1.369(6) . ?
C854 C855 1.376(6) . ?
C855 C856 1.401(6) . ?
C861 C866 1.398(6) . ?
C861 C862 1.400(6) . ?
C862 C863 1.394(6) . ?
C863 C864 1.377(6) . ?
C864 C865 1.374(6) . ?
C865 C866 1.402(6) . ?
C871 C876 1.392(6) . ?
C871 C872 1.400(6) . ?
C872 C873 1.404(6) . ?
C873 C874 1.372(6) . ?
C874 C875 1.372(6) . ?
C875 C876 1.404(6) . ?
C881 C882 1.397(6) . ?
C881 C886 1.403(6) . ?
C882 C883 1.401(6) . ?
C883 C884 1.378(6) . ?
C884 C885 1.370(6) . ?
C885 C886 1.403(6) . ?
O11 C11 1.4199 . ?
O12 C12 1.4103 . ?
O13 C13 1.4219 . ?
O14 C14 1.5136 . ?
O15 C15 1.4318 . ?
O16 C16 1.4402 . ?
O17 C17 1.4474 . ?
O18 C18 1.4188 . ?
O19 C19 1.3721 . ?
O20 C20 1.4089 . ?
O21 C21 1.3910 . ?
O22 C22 1.4146 . ?
O23 C23 1.4212 . ?
O24 C24 1.4218 . ?
O25 C25 1.4016 . ?
O26 C26 1.4765 . ?
O27 C27 1.4800 . ?
O28 C28 1.4314 . ?
O29 C29 1.3974 . ?
O30 C30 1.4327 . ?
O31 C31 1.3634 . ?
O32 C32 1.3834 . ?
O33 C33 1.4888 . ?
O34 C34 1.4913 . ?
O35 C35 1.3986 . ?
